data_7226143
loop_
_publ_author_name
'Klein, Y. Maximilian'
'Prescimone, Alessandro'
'Pitak, Mateusz B.'
'J.Coles, Simon'
'Constable, Edwin C.'
'Housecroft, Catherine E.'

_publ_section_title
;
 Constructing chiral MOFs by functionalizing
 4,2&#x2032;:6&#x2032;,4&#x2032;&#x2032;-terpyridine with long-chain
 alkoxy domains: rare examples of neb nets
;
_journal_issue 25
_journal_name_full CrystEngComm
_journal_page_first 4704
_journal_paper_doi 10.1039/C6CE00939E
_journal_volume 18
_journal_year 2016
_chemical_formula_moiety 'C112 H108 Co2 N16 O4 S4'
_chemical_formula_sum 'C112 H108 Co2 N16 O4 S4'
_chemical_formula_weight 1988.24
_space_group_crystal_system tetragonal
_space_group_IT_number 96
_space_group_name_Hall 'P 4nw 2abw'
_space_group_name_H-M_alt 'P 43 21 2'
_symmetry_space_group_name_Hall 'P 4nw 2abw'
_symmetry_space_group_name_H-M 'P 43 21 2'
_atom_sites_solution_hydrogens geom
_audit_creation_date 2016-04-13
_audit_creation_method
;
Olex2 1.2
(compiled 2016.02.19 svn.r3266 for OlexSys, GUI svn.r5155)
;
_audit_update_record
;
2016-04-15 deposited with the CCDC.
2016-05-16 downloaded from the CCDC.
;
_cell_angle_alpha 90
_cell_angle_beta 90
_cell_angle_gamma 90
_cell_formula_units_Z 8
_cell_length_a 23.68444(16)
_cell_length_b 23.68444(16)
_cell_length_c 46.9716(4)
_cell_measurement_reflns_used 87517
_cell_measurement_temperature 100(2)
_cell_measurement_theta_max 26.6550
_cell_measurement_theta_min 1.9620
_cell_volume 26348.8(3)
_computing_cell_refinement
;
CrysAlisPro, Agilent Technologies,
Version 1.171.37.35 (release 13-08-2014 CrysAlis171 .NET)
(compiled Aug 13 2014,18:06:01)
;
_computing_data_collection
;
CrystalClear-SM Expert 3.1 b27 (Rigaku, 2013)
;
_computing_data_reduction
;
CrysAlisPro, Agilent Technologies,
Version 1.171.37.35 (release 13-08-2014 CrysAlis171 .NET)
(compiled Aug 13 2014,18:06:01)
;
_computing_publication_material 'Olex2 (Dolomanov et al., 2009)'
_computing_structure_refinement 'ShelXL (Sheldrick, 2015)'
_computing_structure_solution 'ShelXT (Sheldrick, 2015)'
_diffrn_ambient_temperature 100(2)
_diffrn_detector 'CCD area detector'
_diffrn_detector_area_resol_mean 28.5714
_diffrn_detector_type 'Rigaku HG Saturn724+ (2x2 bin mode)'
_diffrn_measured_fraction_theta_full 0.993
_diffrn_measured_fraction_theta_max 0.962
_diffrn_measurement_details
;
  1 omega -109.00   71.00   0.5000   28.0000
omega____ theta____ kappa____ phi______ frames
    -      -19.0000  -18.0000  -90.0000 360

  2 omega  -75.50    5.00   0.5000   28.0000
omega____ theta____ kappa____ phi______ frames
    -      -19.0000  -72.0000  150.0000 161

  3 omega  -64.00   17.00   0.5000   28.0000
omega____ theta____ kappa____ phi______ frames
    -      -19.0000  -72.0000 -120.0000 162

  4 omega  -56.00   29.00   0.5000   28.0000
omega____ theta____ kappa____ phi______ frames
    -      -19.0000  -72.0000    0.0000 170

  5 omega   -5.00   15.00   0.5000   28.0000
omega____ theta____ kappa____ phi______ frames
    -      -19.0000   36.0000  120.0000 40

  6 omega  -67.00  -46.50   0.5000   28.0000
omega____ theta____ kappa____ phi______ frames
    -      -19.0000   72.0000 -180.0000 41

  7 omega  -67.00  -46.50   0.5000   28.0000
omega____ theta____ kappa____ phi______ frames
    -      -19.0000   72.0000  -30.0000 41

  8 omega -109.00   71.00   0.5000   28.0000
omega____ theta____ kappa____ phi______ frames
    -      -19.0000    0.0000 -120.0000 360

  9 omega  -67.00  -47.00   0.5000   28.0000
omega____ theta____ kappa____ phi______ frames
    -      -19.0000   72.0000    0.0000 40
;
_diffrn_measurement_device 'four-circle \k diffractometer'
_diffrn_measurement_device_type 'Rigaku AFC12 (Right)'
_diffrn_measurement_method 'profile data from \w-scans'
_diffrn_measurement_specimen_support 'MiTeGen MicroMesh'
_diffrn_radiation_collimation 0.3
_diffrn_radiation_monochromator 'Confocal mirrors, VHF Varimax'
_diffrn_radiation_probe x-ray
_diffrn_radiation_type 'Mo K\a'
_diffrn_radiation_wavelength 0.71075
_diffrn_radiation_xray_symbol K-L~3~
_diffrn_reflns_av_R_equivalents 0.0748
_diffrn_reflns_av_unetI/netI 0.0444
_diffrn_reflns_Laue_measured_fraction_full 0.993
_diffrn_reflns_Laue_measured_fraction_max 0.962
_diffrn_reflns_limit_h_max 29
_diffrn_reflns_limit_h_min -29
_diffrn_reflns_limit_k_max 27
_diffrn_reflns_limit_k_min -29
_diffrn_reflns_limit_l_max 59
_diffrn_reflns_limit_l_min -59
_diffrn_reflns_number 294870
_diffrn_reflns_point_group_measured_fraction_full 0.994
_diffrn_reflns_point_group_measured_fraction_max 0.962
_diffrn_reflns_theta_full 26.000
_diffrn_reflns_theta_max 26.861
_diffrn_reflns_theta_min 1.559
_diffrn_source 'Rotating Anode'
_diffrn_source_current 55.0
_diffrn_source_power 2.475
_diffrn_source_target Mo
_diffrn_source_type 'Rotating Anode'
_diffrn_source_voltage 45.0
_exptl_absorpt_coefficient_mu 0.363
_exptl_absorpt_correction_T_max 1.00000
_exptl_absorpt_correction_T_min 0.56805
_exptl_absorpt_correction_type multi-scan
_exptl_absorpt_process_details
;
CrysAlisPro, Agilent Technologies,
Version 1.171.37.35 (release 13-08-2014 CrysAlis171 .NET)
(compiled Aug 13 2014,18:06:01)
Empirical absorption correction using spherical harmonics,
 implemented in SCALE3 ABSPACK scaling algorithm.
;
_exptl_crystal_colour pink
_exptl_crystal_density_diffrn 1.002
_exptl_crystal_description prism
_exptl_crystal_F_000 8336
_exptl_crystal_size_max 0.25
_exptl_crystal_size_mid 0.07
_exptl_crystal_size_min 0.07
_refine_diff_density_max 0.523
_refine_diff_density_min -0.429
_refine_diff_density_rms 0.093
_refine_ls_abs_structure_details
;
To maintain sensible geometry Heavily disordered aliphatic chains were 
geometrically restrained with DFIX/DANG.  
Three heavily disordered --NCS groups have been split and refined over two positions 
each.  One  was refined as isotropic only.
SIMU, SELU and RIGU restraits were used to modell appriopriately 
Atomic Displacement Parameters (ADPs).
Structure is refined as 2-component inversion twin with BASF =0.16(2) 
Highly diffused solvent has been masked out with SMTBX toolbox within OLEX2. 
;
_refine_ls_abs_structure_Flack 0.16(2)
_refine_ls_extinction_method none
_refine_ls_goodness_of_fit_ref 1.035
_refine_ls_hydrogen_treatment constr
_refine_ls_matrix_type full
_refine_ls_number_parameters 1254
_refine_ls_number_reflns 26743
_refine_ls_number_restraints 2420
_refine_ls_restrained_S_all 1.032
_refine_ls_R_factor_all 0.1171
_refine_ls_R_factor_gt 0.0894
_refine_ls_shift/su_max 0.005
_refine_ls_shift/su_mean 0.000
_refine_ls_structure_factor_coef Fsqd
_refine_ls_weighting_details 'w=1/[\s^2^(Fo^2^)+(0.2000P)^2^] where P=(Fo^2^+2Fc^2^)/3'
_refine_ls_weighting_scheme calc
_refine_ls_wR_factor_gt 0.2652
_refine_ls_wR_factor_ref 0.2836
_reflns_Friedel_coverage 0.827
_reflns_Friedel_fraction_full 0.995
_reflns_Friedel_fraction_max 0.963
_reflns_number_gt 17361
_reflns_number_total 26743
_reflns_threshold_expression 'I > 2\s(I)'
_cod_data_source_file c6ce00939e2.cif
_cod_data_source_block 2014ncs0626
_cod_depositor_comments
;
The following automatic conversions were performed:
'__diffrn_detector' tag replaced with '_diffrn_detector' tag.

Automatic conversion script
Id: cif_correct_tags 4268 2015-11-12 08:31:59Z antanas 
;
_cod_original_cell_volume 26348.8(4)
_cod_database_code 7226143
_chemical_oxdiff_formula 'Co2 C60 H60 N10 O10'
_shelx_space_group_comment
;
The symmetry employed for this shelxl refinement is uniquely defined
by the following loop, which should always be used as a source of
symmetry information in preference to the above space-group names.
They are only intended as comments.
;
_shelx_estimated_absorpt_t_max 0.975
_shelx_estimated_absorpt_t_min 0.915
_reflns_odcompleteness_completeness 98.56
_reflns_odcompleteness_iscentric 1
_reflns_odcompleteness_theta 26.32
_olex2_refinement_description
;
1. Twinned data refinement
 Scales: 0.84(2) 0.16(2)
2. Fixed Uiso
 At 1.2 times of:
  All C(H) groups, All C(H,H) groups
 At 1.5 times of:
  All C(H,H,H) groups
3. Restrained distances
 C51-C52
 1.54 with sigma of 0.02
 C106-C107
 1.54 with sigma of 0.02
 C105-C106
 1.54 with sigma of 0.02
 C105-C104
 1.54 with sigma of 0.02
 C104-C103
 1.54 with sigma of 0.02
 C80-C79
 1.54 with sigma of 0.02
 C79-C78
 1.54 with sigma of 0.02
 C78-C77
 1.54 with sigma of 0.02
 C77-C76
 1.54 with sigma of 0.02
 C76-C75
 1.54 with sigma of 0.02
 C53-C52
 1.54 with sigma of 0.02
 C112-C111
 0.5 with sigma of 0.01
 N15-C110
 1.2 with sigma of 0.01
 N15-C109
 1.2 with sigma of 0.01
 N15-C109
 1.2 with sigma of 0.01
 N15-C110
 1.2 with sigma of 0.01
 C110-C109
 0.5 with sigma of 0.01
 C109-S4
 1.64 with sigma of 0.01
 C110-S5
 1.64 with sigma of 0.01
 S5-S4
 1.7 with sigma of 0.02
 N16-C114
 1.2 with sigma of 0.01
 N16-C113
 1.2 with sigma of 0.01
 C113-S6
 1.64 with sigma of 0.01
 C114-S7
 1.64 with sigma of 0.01
 C114-C113
 0.5 with sigma of 0.01
 S7-S6
 1.7 with sigma of 0.01
 C103-C102
 1.54 with sigma of 0.01
 C51-C50
 1.54 with sigma of 0.01
 C52-C51
 1.54 with sigma of 0.01
 C52-C53
 1.54 with sigma of 0.01
 C50-C49
 1.54 with sigma of 0.01
 C49-C48
 1.54 with sigma of 0.01
 C102-C103
 1.54 with sigma of 0.01
 C103-C104
 1.54 with sigma of 0.01
 C104-C105
 1.54 with sigma of 0.01
 C105-C106
 1.54 with sigma of 0.01
 C106-C107
 1.54 with sigma of 0.01
 C24-C25
 1.54 with sigma of 0.01
 C26-C25
 1.54 with sigma of 0.01
 C24-C23
 1.54 with sigma of 0.01
 C23-C22
 1.54 with sigma of 0.01
 C22-C21
 1.54 with sigma of 0.01
 C107-C105
 2.4 with sigma of 0.04
 C106-C104
 2.4 with sigma of 0.04
 C105-C103
 2.4 with sigma of 0.04
 C104-C102
 2.4 with sigma of 0.04
 C80-C78
 2.4 with sigma of 0.04
 C79-C77
 2.4 with sigma of 0.04
 C78-C76
 2.4 with sigma of 0.04
 C77-C75
 2.4 with sigma of 0.04
 C53-C51
 2.4 with sigma of 0.04
4. Rigid bond restraints
 All non-hydrogen atoms
 with sigma for 1-2 distances of 0.01 and sigma for 1-3 distances of 0.01
5. Uiso/Uaniso restraints and constraints
All non-hydrogen atoms have similar U: within 1.7A with sigma of 0.04 and sigma
for terminal atoms of 0.08
Uanis(C114) = Uanis(C113)
Uanis(S7) = Uanis(S6)
Uiso(C110) = Uiso(C109) = Uiso(S5) = Uiso(S4)
6. Rigid body (RIGU) restrains
 All non-hydrogen atoms
 with sigma for 1-2 distances of 0.004 and sigma for 1-3 distances of 0.004
7. Others
 Sof(S5)=Sof(C110)=1-FVAR(1)
 Sof(S4)=Sof(C109)=FVAR(1)
 Sof(S7)=Sof(C114)=1-FVAR(2)
 Sof(S6)=Sof(C113)=FVAR(2)
 Sof(C112)=Sof(S2A)=1-FVAR(3)
 Sof(S2)=Sof(C111)=FVAR(3)
8.a Secondary CH2 refined with riding coordinates:
 C21(H21A,H21B), C22(H22A,H22B), C23(H23A,H23B), C24(H24A,H24B), C25(H25A,
 H25B), C48(H48A,H48B), C49(H49A,H49B), C50(H50A,H50B), C51(H51A,H51B),
 C52(H52A,H52B), C75(H75A,H75B), C76(H76A,H76B), C77(H77A,H77B), C78(H78A,H78B),
  C79(H79A,H79B), C102(H10A,H10B), C103(H10C,H10D), C104(H10E,H10F), C105(H10G,
 H10H), C106(H10I,H10J)
8.b Aromatic/amide H refined with riding coordinates:
 C2(H2), C02D(H02D), C4(H4), C7(H7), C8(H8), C9(H9), C10(H10), C12(H12),
 C13(H13), C14(H14), C15(H15), C17(H17), C18(H18), C20(H20), C28(H28), C30(H30),
  C33(H33), C34(H34), C35(H35), C36(H36), C38(H38), C39(H39), C40(H40),
 C41(H41), C43(H43), C44(H44), C46(H46), C47(H47), C55(H55), C57(H57), C60(H60),
  C61(H61), C62(H62), C63(H63), C65(H65), C66(H66), C67(H67), C68(H68),
 C70(H70), C71(H71), C73(H73), C74(H74), C82(H82), C84(H84), C87(H87), C88(H88),
  C89(H89), C90(H90), C92(H92), C93(H93), C94(H94), C95(H95), C97(H97),
 C98(H98), C100(H100), C101(H101)
8.c Fitted hexagon refined as free rotating group:
 C64(C65,C66,N9,C67,C68)
8.d Idealised Me refined as rotating group:
 C26(H26A,H26B,H26C), C53(H53A,H53B,H53C), C80(H80A,H80B,H80C), C107(H10K,H10L,
 H10M)
;
_shelx_shelxl_version_number 2014/7
_olex2_submission_special_instructions 'No special instructions were received'

loop_
_space_group_symop_operation_xyz
'x, y, z'
'-x, -y, z+1/2'
'-y+1/2, x+1/2, z+3/4'
'y+1/2, -x+1/2, z+1/4'
'-x+1/2, y+1/2, -z+3/4'
'x+1/2, -y+1/2, -z+1/4'
'y, x, -z'
'-y, -x, -z+1/2'

loop_
_atom_site_label
_atom_site_type_symbol
_atom_site_fract_x
_atom_site_fract_y
_atom_site_fract_z
_atom_site_U_iso_or_equiv
_atom_site_adp_type
_atom_site_occupancy
_atom_site_site_symmetry_order
_atom_site_calc_flag
_atom_site_refinement_flags_posn
_atom_site_refinement_flags_adp
_atom_site_refinement_flags_occupancy
_atom_site_disorder_assembly
_atom_site_disorder_group
Co1 Co 0.38139(4) 0.12490(3) 0.74611(2) 0.0489(3) Uani 1 1 d . U . . .
Co2 Co 0.38784(4) 0.38784(4) 0.5000 0.0608(4) Uani 1 2 d S TU P B .
Co3 Co 0.36137(4) 0.63863(4) 0.7500 0.0695(4) Uani 1 2 d S TU P C .
S1 S 0.5251(2) 0.25600(19) 0.71667(10) 0.183(2) Uani 1 1 d . U . . .
S2 S 0.2344(4) -0.0084(4) 0.72206(18) 0.206(5) Uani 0.603(9) 1 d . U . A 1
S6 S 0.2463(5) 0.5205(7) 0.5276(3) 0.294(6) Uani 0.564(8) 1 d D U . B 1
S7 S 0.2344(6) 0.5080(9) 0.4910(3) 0.294(6) Uani 0.436(8) 1 d D U . B 2
S4 S 0.2383(4) 0.4920(4) 0.77163(19) 0.194(3) Uiso 0.621(6) 1 d D U . C 1
S5 S 0.1907(5) 0.5192(6) 0.7403(3) 0.194(3) Uiso 0.379(6) 1 d D U . C 2
O1 O 0.5773(4) -0.3456(3) 0.8603(2) 0.136(3) Uani 1 1 d . U . . .
O2 O 0.3279(3) 0.5972(3) 0.87944(15) 0.102(2) Uani 1 1 d . U . . .
O3 O -0.0832(3) 0.3300(3) 0.63457(17) 0.107(2) Uani 1 1 d . U . . .
O4 O 0.8425(3) 0.5799(3) 0.62826(15) 0.102(2) Uani 1 1 d . U . . .
C42 C 0.3023(3) 0.4253(3) 0.87795(14) 0.0569(15) Uani 1 1 d . U . . .
N1 N 0.5193(2) 0.0044(2) 0.86544(9) 0.0500(12) Uani 1 1 d . U . . .
N2 N 0.4288(2) 0.0743(2) 0.77614(9) 0.0461(11) Uani 1 1 d . U . . .
N3 N 0.5830(2) 0.0730(2) 0.96199(10) 0.0493(12) Uani 1 1 d . U . . .
N4 N 0.2766(2) 0.2437(2) 0.87576(10) 0.0537(13) Uani 1 1 d . U . . .
N5 N 0.3417(2) 0.1705(2) 0.77966(10) 0.0489(11) Uani 1 1 d . U . . .
N6 N 0.1873(3) 0.1821(2) 0.96780(10) 0.0604(14) Uani 1 1 d . U . . .
N7 N 0.2687(2) 0.2735(3) 0.62654(10) 0.0601(14) Uani 1 1 d . U . . .
N8 N 0.3354(2) 0.1751(3) 0.71554(10) 0.0547(13) Uani 1 1 d . U . . .
N10 N 0.4905(2) 0.5252(2) 0.62510(9) 0.0477(12) Uani 1 1 d . U . . .
N11 N 0.4103(3) 0.5937(3) 0.71782(11) 0.081(2) Uani 1 1 d . U . . .
N12 N 0.4308(2) 0.4369(2) 0.53364(10) 0.0534(12) Uani 1 1 d . U . . .
N13 N 0.4462(2) 0.1855(2) 0.74614(11) 0.0568(13) Uani 1 1 d . U . . .
N14 N 0.3175(3) 0.0646(3) 0.74491(13) 0.0744(17) Uani 1 1 d . U . . .
N15 N 0.2981(3) 0.5783(3) 0.74784(15) 0.0842(18) Uiso 1 1 d D U . . .
N16 N 0.3247(3) 0.4496(3) 0.49769(12) 0.0706(15) Uani 1 1 d D U . . .
C96 C 0.6694(3) 0.5521(3) 0.62491(14) 0.0571(15) Uani 1 1 d . U . . .
C1 C 0.5102(3) -0.0249(3) 0.84060(12) 0.0498(13) Uani 1 1 d . U . . .
C2 C 0.5210(3) -0.0798(3) 0.83834(14) 0.0570(15) Uani 1 1 d . U . . .
H2 H 0.5145 -0.0988 0.8208 0.068 Uiso 1 1 calc R . . . .
C02D C 0.5438(4) -0.2082(4) 0.8868(2) 0.081(2) Uani 1 1 d . U . . .
H02D H 0.5326 -0.1915 0.9043 0.097 Uiso 1 1 calc R . . . .
C3 C 0.5423(3) -0.1102(3) 0.86213(14) 0.0593(15) Uani 1 1 d . U . . .
C4 C 0.5519(3) -0.0816(3) 0.88633(13) 0.0542(14) Uani 1 1 d . U . . .
H4 H 0.5659 -0.1005 0.9027 0.065 Uiso 1 1 calc R . . . .
C5 C 0.5412(3) -0.0243(3) 0.88705(11) 0.0473(13) Uani 1 1 d . U . . .
C6 C 0.4843(3) 0.0111(3) 0.81809(11) 0.0499(13) Uani 1 1 d . U . . .
C7 C 0.4842(3) 0.0683(3) 0.81979(12) 0.0584(16) Uani 1 1 d . U . . .
H7 H 0.5035 0.0868 0.8348 0.070 Uiso 1 1 calc R . . . .
C8 C 0.4551(3) 0.1001(3) 0.79907(13) 0.0596(17) Uani 1 1 d . U . . .
H8 H 0.4535 0.1400 0.8009 0.072 Uiso 1 1 calc R . . . .
C9 C 0.4314(3) 0.0205(3) 0.77466(13) 0.0582(16) Uani 1 1 d . U . . .
H9 H 0.4153 0.0032 0.7583 0.070 Uiso 1 1 calc R . . . .
C10 C 0.4557(3) -0.0152(3) 0.79475(12) 0.0600(17) Uani 1 1 d . U . . .
H10 H 0.4534 -0.0551 0.7931 0.072 Uiso 1 1 calc R . . . .
C11 C 0.5553(3) 0.0088(3) 0.91434(12) 0.0545(15) Uani 1 1 d . U . . .
C12 C 0.5700(4) -0.0163(3) 0.93847(13) 0.071(2) Uani 1 1 d . U . . .
H12 H 0.5727 -0.0563 0.9394 0.085 Uiso 1 1 calc R . . . .
C13 C 0.5817(3) 0.0173(3) 0.96305(13) 0.0631(18) Uani 1 1 d . U . . .
H13 H 0.5888 -0.0011 0.9807 0.076 Uiso 1 1 calc R . . . .
C14 C 0.5678(3) 0.1000(3) 0.93789(11) 0.0557(16) Uani 1 1 d . U . . .
H14 H 0.5681 0.1400 0.9370 0.067 Uiso 1 1 calc R . . . .
C15 C 0.5514(3) 0.0671(3) 0.91360(12) 0.0539(15) Uani 1 1 d . U . . .
H15 H 0.5377 0.0855 0.8970 0.065 Uiso 1 1 calc R . . . .
C16 C 0.5533(3) -0.1719(3) 0.86071(16) 0.0649(17) Uani 1 1 d . U . . .
C17 C 0.5754(4) -0.1988(4) 0.83648(17) 0.078(2) Uani 1 1 d . U . . .
H17 H 0.5857 -0.1767 0.8204 0.094 Uiso 1 1 calc R . . . .
C18 C 0.5821(4) -0.2547(4) 0.8355(2) 0.088(2) Uani 1 1 d . U . . .
H18 H 0.5970 -0.2717 0.8188 0.106 Uiso 1 1 calc R . . . .
C19 C 0.5674(5) -0.2886(4) 0.8588(2) 0.105(3) Uani 1 1 d . U . . .
C20 C 0.5516(4) -0.2646(4) 0.8850(2) 0.087(2) Uani 1 1 d . U . . .
H20 H 0.5465 -0.2879 0.9013 0.105 Uiso 1 1 calc R . . . .
C21 C 0.6079(5) -0.3714(4) 0.8347(3) 0.140(4) Uani 1 1 d D U . . .
H21A H 0.6466 -0.3559 0.8329 0.168 Uiso 1 1 calc R . . . .
H21B H 0.5870 -0.3637 0.8168 0.168 Uiso 1 1 calc R . . . .
C22 C 0.6096(6) -0.4369(4) 0.8412(3) 0.130(4) Uani 1 1 d D U . . .
H22A H 0.5711 -0.4506 0.8457 0.156 Uiso 1 1 calc R . . . .
H22B H 0.6236 -0.4577 0.8244 0.156 Uiso 1 1 calc R . . . .
C23 C 0.6491(7) -0.4467(4) 0.8667(3) 0.142(4) Uani 1 1 d D U . . .
H23A H 0.6889 -0.4388 0.8616 0.170 Uiso 1 1 calc R . . . .
H23B H 0.6383 -0.4229 0.8831 0.170 Uiso 1 1 calc R . . . .
C24 C 0.6400(6) -0.5092(4) 0.8730(3) 0.138(4) Uani 1 1 d D U . . .
H24A H 0.6589 -0.5327 0.8584 0.166 Uiso 1 1 calc R . . . .
H24B H 0.5992 -0.5182 0.8730 0.166 Uiso 1 1 calc R . . . .
C25 C 0.6659(7) -0.5202(6) 0.9028(3) 0.165(5) Uani 1 1 d D U . . .
H25A H 0.7059 -0.5079 0.9022 0.198 Uiso 1 1 calc R . . . .
H25B H 0.6463 -0.4954 0.9165 0.198 Uiso 1 1 calc R . . . .
C26 C 0.6647(7) -0.5790(6) 0.9145(4) 0.226(9) Uani 1 1 d D U . . .
H26A H 0.6690 -0.6061 0.8989 0.338 Uiso 1 1 calc GR . . . .
H26B H 0.6286 -0.5855 0.9241 0.338 Uiso 1 1 calc GR . . . .
H26C H 0.6957 -0.5838 0.9281 0.338 Uiso 1 1 calc GR . . . .
C27 C 0.2947(3) 0.2724(3) 0.85273(12) 0.0514(14) Uani 1 1 d . U . . .
C28 C 0.3034(3) 0.3300(3) 0.85288(12) 0.0486(13) Uani 1 1 d . U . . .
H28 H 0.3160 0.3482 0.8360 0.058 Uiso 1 1 calc R . . . .
C29 C 0.2940(3) 0.3615(3) 0.87723(12) 0.0477(13) Uani 1 1 d . U . . .
C30 C 0.2751(3) 0.3310(3) 0.90107(13) 0.0548(15) Uani 1 1 d . U . . .
H30 H 0.2689 0.3502 0.9186 0.066 Uiso 1 1 calc R . . . .
C31 C 0.2656(3) 0.2735(3) 0.89941(12) 0.0519(14) Uani 1 1 d . U . . .
C32 C 0.3082(3) 0.2366(3) 0.82749(11) 0.0498(14) Uani 1 1 d . U . . .
C33 C 0.3045(3) 0.1791(3) 0.82744(12) 0.0515(14) Uani 1 1 d . U . . .
H33 H 0.2912 0.1600 0.8439 0.062 Uiso 1 1 calc R . . . .
C34 C 0.3195(3) 0.1496(3) 0.80453(12) 0.0554(16) Uani 1 1 d . U . . .
H34 H 0.3143 0.1098 0.8055 0.066 Uiso 1 1 calc R . . . .
C35 C 0.3414(3) 0.2252(3) 0.77944(14) 0.0653(18) Uani 1 1 d . U . . .
H35 H 0.3528 0.2431 0.7623 0.078 Uiso 1 1 calc R . . . .
C36 C 0.3261(4) 0.2600(3) 0.80183(12) 0.070(2) Uani 1 1 d . U . . .
H36 H 0.3277 0.2998 0.7997 0.084 Uiso 1 1 calc R . . . .
C37 C 0.2416(3) 0.2416(3) 0.92296(12) 0.0487(13) Uani 1 1 d . U . . .
C38 C 0.2199(3) 0.2691(3) 0.94782(13) 0.0635(19) Uani 1 1 d . U . . .
H38 H 0.2240 0.3088 0.9499 0.076 Uiso 1 1 calc R . . . .
C39 C 0.1931(3) 0.2380(3) 0.96867(13) 0.0620(18) Uani 1 1 d . U . . .
H39 H 0.1780 0.2576 0.9846 0.074 Uiso 1 1 calc R . . . .
C40 C 0.2101(3) 0.1543(3) 0.94495(12) 0.0607(18) Uani 1 1 d . U . . .
H40 H 0.2064 0.1145 0.9439 0.073 Uiso 1 1 calc R . . . .
C41 C 0.2378(3) 0.1819(3) 0.92382(12) 0.0598(17) Uani 1 1 d . U . . .
H41 H 0.2551 0.1605 0.9091 0.072 Uiso 1 1 calc R . . . .
C43 C 0.2930(4) 0.4559(3) 0.8536(2) 0.080(2) Uani 1 1 d . U . . .
H43 H 0.2815 0.4388 0.8363 0.096 Uiso 1 1 calc R . . . .
C44 C 0.3018(4) 0.5143(4) 0.8562(2) 0.095(3) Uani 1 1 d . U . . .
H44 H 0.2919 0.5376 0.8405 0.114 Uiso 1 1 calc R . . . .
C45 C 0.3226(4) 0.5383(3) 0.8786(2) 0.077(2) Uani 1 1 d . U . . .
C46 C 0.3357(4) 0.5066(3) 0.90226(19) 0.078(2) Uani 1 1 d . U . . .
H46 H 0.3520 0.5240 0.9185 0.093 Uiso 1 1 calc R . . . .
C47 C 0.3250(3) 0.4493(3) 0.90207(16) 0.0673(18) Uani 1 1 d . U . . .
H47 H 0.3331 0.4269 0.9183 0.081 Uiso 1 1 calc R . . . .
C48 C 0.3581(6) 0.6230(4) 0.9011(3) 0.130(4) Uani 1 1 d D U . . .
H48A H 0.3982 0.6115 0.8996 0.156 Uiso 1 1 calc R . . . .
H48B H 0.3437 0.6094 0.9196 0.156 Uiso 1 1 calc R . . . .
C49 C 0.3551(6) 0.6871(4) 0.9006(3) 0.155(5) Uani 1 1 d D U . . .
H49A H 0.3163 0.7001 0.8962 0.185 Uiso 1 1 calc R . . . .
H49B H 0.3666 0.7031 0.9192 0.185 Uiso 1 1 calc R . . . .
C50 C 0.3957(7) 0.7038(6) 0.8776(4) 0.208(7) Uani 1 1 d D U . . .
H50A H 0.3877 0.6822 0.8600 0.249 Uiso 1 1 calc R . . . .
H50B H 0.4349 0.6956 0.8836 0.249 Uiso 1 1 calc R . . . .
C51 C 0.3882(7) 0.7687(6) 0.8720(4) 0.241(8) Uani 1 1 d D U . . .
H51A H 0.3479 0.7793 0.8735 0.290 Uiso 1 1 calc R . . . .
H51B H 0.4099 0.7907 0.8862 0.290 Uiso 1 1 calc R . . . .
C52 C 0.4109(6) 0.7806(7) 0.8413(4) 0.257(9) Uani 1 1 d D U . . .
H52A H 0.4519 0.7729 0.8400 0.309 Uiso 1 1 calc R . . . .
H52B H 0.3909 0.7572 0.8270 0.309 Uiso 1 1 calc R . . . .
C53 C 0.3983(9) 0.8439(7) 0.8368(6) 0.313(13) Uani 1 1 d D U . . .
H53A H 0.4304 0.8618 0.8272 0.470 Uiso 1 1 calc GR . . . .
H53B H 0.3922 0.8620 0.8553 0.470 Uiso 1 1 calc GR . . . .
H53C H 0.3643 0.8481 0.8251 0.470 Uiso 1 1 calc GR . . . .
C54 C 0.2401(3) 0.2593(3) 0.65050(11) 0.0510(14) Uani 1 1 d . U . . .
C55 C 0.1814(3) 0.2716(3) 0.65433(12) 0.0536(15) Uani 1 1 d . U . . .
H55 H 0.1633 0.2646 0.6721 0.064 Uiso 1 1 calc R . . . .
C56 C 0.1508(3) 0.2942(3) 0.63117(13) 0.0550(14) Uani 1 1 d . U . . .
C57 C 0.1840(3) 0.3068(3) 0.60625(13) 0.0581(15) Uani 1 1 d . U . . .
H57 H 0.1662 0.3234 0.5902 0.070 Uiso 1 1 calc R . . . .
C58 C 0.2409(3) 0.2955(3) 0.60526(12) 0.0524(14) Uani 1 1 d . U . . .
C59 C 0.2722(3) 0.2316(3) 0.67387(11) 0.0497(14) Uani 1 1 d . U . . .
C60 C 0.3329(3) 0.2268(3) 0.67150(13) 0.0570(16) Uani 1 1 d . U . . .
H60 H 0.3523 0.2407 0.6553 0.068 Uiso 1 1 calc R . . . .
C61 C 0.3616(3) 0.2014(3) 0.69359(12) 0.0596(17) Uani 1 1 d . U . . .
H61 H 0.4017 0.2023 0.6934 0.071 Uiso 1 1 calc R . . . .
C62 C 0.2803(3) 0.1802(3) 0.71656(14) 0.0573(15) Uani 1 1 d . U . . .
H62 H 0.2619 0.1631 0.7323 0.069 Uiso 1 1 calc R . . . .
C63 C 0.2463(3) 0.2078(3) 0.69720(12) 0.0541(15) Uani 1 1 d . U . . .
H63 H 0.2066 0.2104 0.6999 0.065 Uiso 1 1 calc R . . . .
C64 C 0.27620(17) 0.3077(2) 0.57866(8) 0.0604(16) Uani 1 1 d . U . . .
C65 C 0.25002(14) 0.3307(3) 0.55486(9) 0.100(3) Uani 1 1 d G U . . .
H65 H 0.2101 0.3344 0.5544 0.120 Uiso 1 1 calc R . . . .
C66 C 0.28227(17) 0.3484(3) 0.53180(8) 0.085(3) Uani 1 1 d G U . . .
H66 H 0.2644 0.3642 0.5155 0.102 Uiso 1 1 calc R . . . .
N9 N 0.34069(17) 0.3431(2) 0.53255(7) 0.0762(17) Uani 1 1 d G U . . .
C67 C 0.36687(14) 0.3200(2) 0.55634(8) 0.0623(17) Uani 1 1 d G U . . .
H67 H 0.4068 0.3164 0.5569 0.075 Uiso 1 1 calc R . . . .
C68 C 0.33463(17) 0.3023(2) 0.57940(7) 0.0636(17) Uani 1 1 d G U . . .
H68 H 0.3525 0.2866 0.5957 0.076 Uiso 1 1 calc R . . . .
C69 C 0.0899(3) 0.3052(3) 0.63269(15) 0.0628(16) Uani 1 1 d . U . . .
C70 C 0.0687(3) 0.3225(3) 0.65828(17) 0.0682(18) Uani 1 1 d . U . . .
H70 H 0.0921 0.3263 0.6746 0.082 Uiso 1 1 calc R . . . .
C71 C 0.0074(4) 0.3352(3) 0.6593(2) 0.082(2) Uani 1 1 d . U . . .
H71 H -0.0100 0.3489 0.6762 0.099 Uiso 1 1 calc R . . . .
C72 C -0.0236(4) 0.3260(3) 0.6346(2) 0.076(2) Uani 1 1 d . U . . .
C73 C 0.0007(3) 0.3046(3) 0.61033(18) 0.075(2) Uani 1 1 d . U . . .
H73 H -0.0225 0.2951 0.5945 0.090 Uiso 1 1 calc R . . . .
C74 C 0.0561(3) 0.2970(3) 0.60862(16) 0.0624(16) Uani 1 1 d . U . . .
H74 H 0.0727 0.2860 0.5911 0.075 Uiso 1 1 calc R . . . .
C75 C -0.1089(4) 0.3491(5) 0.6606(3) 0.115(3) Uani 1 1 d D U . . .
H75A H -0.0903 0.3844 0.6669 0.138 Uiso 1 1 calc R . . . .
H75B H -0.1033 0.3203 0.6756 0.138 Uiso 1 1 calc R . . . .
C76 C -0.1706(5) 0.3596(6) 0.6568(3) 0.135(4) Uani 1 1 d D U . . .
H76A H -0.1902 0.3228 0.6549 0.162 Uiso 1 1 calc R . . . .
H76B H -0.1854 0.3784 0.6740 0.162 Uiso 1 1 calc R . . . .
C77 C -0.1830(5) 0.3925(6) 0.6333(3) 0.132(4) Uani 1 1 d D U . . .
H77A H -0.1661 0.3763 0.6158 0.158 Uiso 1 1 calc R . . . .
H77B H -0.1689 0.4315 0.6358 0.158 Uiso 1 1 calc R . . . .
C78 C -0.2508(6) 0.3916(7) 0.6316(4) 0.184(6) Uani 1 1 d D U . . .
H78A H -0.2655 0.3527 0.6337 0.221 Uiso 1 1 calc R . . . .
H78B H -0.2676 0.4157 0.6466 0.221 Uiso 1 1 calc R . . . .
C79 C -0.2640(7) 0.4154(6) 0.6014(3) 0.175(6) Uani 1 1 d D U . . .
H79A H -0.2547 0.4560 0.6032 0.210 Uiso 1 1 calc R . . . .
H79B H -0.2336 0.3992 0.5895 0.210 Uiso 1 1 calc R . . . .
C80 C -0.3139(7) 0.4153(8) 0.5820(4) 0.257(11) Uani 1 1 d D U . . .
H80A H -0.3123 0.4485 0.5696 0.386 Uiso 1 1 calc GR . . . .
H80B H -0.3486 0.4164 0.5934 0.386 Uiso 1 1 calc GR . . . .
H80C H -0.3135 0.3810 0.5704 0.386 Uiso 1 1 calc GR . . . .
C81 C 0.5167(3) 0.5448(3) 0.64796(12) 0.0556(15) Uani 1 1 d . U . . .
C82 C 0.5746(3) 0.5559(3) 0.64882(11) 0.0547(15) Uani 1 1 d . U . . .
H82 H 0.5919 0.5710 0.6654 0.066 Uiso 1 1 calc R . . . .
C83 C 0.6073(3) 0.5436(3) 0.62375(13) 0.0570(15) Uani 1 1 d . U . . .
C84 C 0.5803(3) 0.5232(3) 0.60075(11) 0.0520(14) Uani 1 1 d . U . . .
H84 H 0.6009 0.5158 0.5838 0.062 Uiso 1 1 calc R . . . .
C85 C 0.5226(3) 0.5129(3) 0.60157(11) 0.0538(14) Uani 1 1 d . U . . .
C86 C 0.4799(3) 0.5596(3) 0.67280(12) 0.0626(17) Uani 1 1 d . U . . .
C87 C 0.4234(3) 0.5562(3) 0.67179(13) 0.0647(18) Uani 1 1 d . U . . .
H87 H 0.4053 0.5423 0.6551 0.078 Uiso 1 1 calc R . . . .
C88 C 0.3917(3) 0.5727(3) 0.69464(13) 0.0688(19) Uani 1 1 d . U . . .
H88 H 0.3519 0.5681 0.6931 0.083 Uiso 1 1 calc R . . . .
C89 C 0.4676(4) 0.5949(4) 0.72037(13) 0.088(3) Uani 1 1 d . U . . .
H89 H 0.4839 0.6036 0.7383 0.105 Uiso 1 1 calc R . . . .
C90 C 0.5030(4) 0.5837(5) 0.69712(15) 0.090(3) Uani 1 1 d . U . . .
H90 H 0.5422 0.5924 0.6980 0.108 Uiso 1 1 calc R . . . .
C91 C 0.4911(3) 0.4879(3) 0.57768(12) 0.0545(14) Uani 1 1 d . U . . .
C92 C 0.5181(3) 0.4651(3) 0.55292(12) 0.0542(16) Uani 1 1 d . U . . .
H92 H 0.5580 0.4671 0.5513 0.065 Uiso 1 1 calc R . . . .
C93 C 0.4885(3) 0.4414(3) 0.53222(12) 0.0558(16) Uani 1 1 d . U . . .
H93 H 0.5076 0.4271 0.5160 0.067 Uiso 1 1 calc R . . . .
C94 C 0.4049(3) 0.4541(3) 0.55418(14) 0.0616(17) Uani 1 1 d . U . . .
H94 H 0.3651 0.4487 0.5546 0.074 Uiso 1 1 calc R . . . .
C95 C 0.4313(3) 0.4829(3) 0.57853(14) 0.0622(17) Uani 1 1 d . U . . .
H95 H 0.4097 0.4973 0.5939 0.075 Uiso 1 1 calc R . . . .
C97 C 0.7027(3) 0.5421(3) 0.64864(15) 0.0609(16) Uani 1 1 d . U . . .
H97 H 0.6846 0.5275 0.6651 0.073 Uiso 1 1 calc R . . . .
C98 C 0.7584(3) 0.5514(4) 0.65015(18) 0.076(2) Uani 1 1 d . U . . .
H98 H 0.7792 0.5434 0.6669 0.091 Uiso 1 1 calc R . . . .
C99 C 0.7859(4) 0.5747(4) 0.62429(18) 0.076(2) Uani 1 1 d . U . . .
C100 C 0.7558(3) 0.5810(3) 0.60126(16) 0.0648(17) Uani 1 1 d . U . . .
H100 H 0.7745 0.5912 0.5841 0.078 Uiso 1 1 calc R . . . .
C101 C 0.6979(3) 0.5736(3) 0.60060(14) 0.0638(17) Uani 1 1 d . U . . .
H101 H 0.6773 0.5828 0.5839 0.077 Uiso 1 1 calc R . . . .
C102 C 0.8750(3) 0.6069(5) 0.6071(3) 0.123(4) Uani 1 1 d D U . . .
H10A H 0.8554 0.6414 0.6003 0.147 Uiso 1 1 calc R . . . .
H10B H 0.8805 0.5813 0.5906 0.147 Uiso 1 1 calc R . . . .
C103 C 0.9333(4) 0.6227(6) 0.6204(3) 0.190(6) Uani 1 1 d D U . . .
H10C H 0.9318 0.6616 0.6281 0.228 Uiso 1 1 calc R . . . .
H10D H 0.9421 0.5966 0.6363 0.228 Uiso 1 1 calc R . . . .
C104 C 0.9791(5) 0.6186(9) 0.5976(3) 0.254(8) Uani 1 1 d D U . . .
H10E H 0.9818 0.5797 0.5901 0.305 Uiso 1 1 calc R . . . .
H10F H 0.9709 0.6446 0.5817 0.305 Uiso 1 1 calc R . . . .
C105 C 1.0336(5) 0.6354(7) 0.6126(4) 0.261(9) Uani 1 1 d D U . . .
H10G H 1.0458 0.6056 0.6260 0.313 Uiso 1 1 calc R . . . .
H10H H 1.0287 0.6711 0.6232 0.313 Uiso 1 1 calc R . . . .
C106 C 1.0776(8) 0.6428(9) 0.5882(5) 0.323(12) Uani 1 1 d D U . . .
H10I H 1.0577 0.6538 0.5705 0.388 Uiso 1 1 calc R . . . .
H10J H 1.1039 0.6738 0.5932 0.388 Uiso 1 1 calc R . . . .
C107 C 1.1116(12) 0.5889(9) 0.5826(7) 0.44(2) Uani 1 1 d D U . . .
H10K H 1.1431 0.5974 0.5698 0.664 Uiso 1 1 calc GR . . . .
H10L H 1.0871 0.5605 0.5739 0.664 Uiso 1 1 calc GR . . . .
H10M H 1.1264 0.5744 0.6007 0.664 Uiso 1 1 calc GR . . . .
C108 C 0.4771(4) 0.2192(4) 0.73325(17) 0.086(3) Uani 1 1 d . U . . .
C111 C 0.2861(12) 0.0332(12) 0.7355(3) 0.101(6) Uani 0.603(9) 1 d D U . A 1
C110 C 0.2540(13) 0.5521(17) 0.7434(11) 0.194(3) Uiso 0.379(6) 1 d D U . C 2
C113 C 0.2892(12) 0.4795(9) 0.5083(6) 0.188(6) Uani 0.564(8) 1 d D U . B 1
C114 C 0.2987(8) 0.4915(8) 0.5004(6) 0.188(6) Uani 0.436(8) 1 d D U . B 2
C109 C 0.2642(12) 0.5413(12) 0.7510(7) 0.194(3) Uiso 0.621(6) 1 d D U . C 1
C112 C 0.2819(16) 0.0319(18) 0.7463(4) 0.126(10) Uani 0.397(9) 1 d D U . A 2
S2A S 0.2342(6) -0.0096(6) 0.7636(4) 0.235(9) Uani 0.397(9) 1 d . U . A 2

loop_
_atom_site_aniso_label
_atom_site_aniso_U_11
_atom_site_aniso_U_22
_atom_site_aniso_U_33
_atom_site_aniso_U_23
_atom_site_aniso_U_13
_atom_site_aniso_U_12
Co1 0.0584(5) 0.0608(5) 0.0275(4) -0.0011(3) -0.0041(3) -0.0101(4)
Co2 0.0744(5) 0.0744(5) 0.0337(6) 0.0070(4) -0.0070(4) -0.0136(7)
Co3 0.0917(7) 0.0917(7) 0.0253(5) 0.0174(5) 0.0174(5) 0.0424(8)
S1 0.215(4) 0.152(3) 0.182(4) -0.029(3) 0.107(3) -0.085(3)
S2 0.189(7) 0.231(9) 0.197(7) -0.091(6) 0.053(5) -0.159(7)
S6 0.184(7) 0.373(13) 0.326(11) -0.120(10) -0.007(7) 0.151(8)
S7 0.184(7) 0.373(13) 0.326(11) -0.120(10) -0.007(7) 0.151(8)
O1 0.144(7) 0.058(3) 0.207(7) 0.003(4) 0.022(6) 0.024(4)
O2 0.106(5) 0.065(3) 0.135(5) 0.014(3) -0.025(4) -0.019(3)
O3 0.066(3) 0.107(5) 0.149(5) -0.040(4) -0.011(3) 0.010(3)
O4 0.064(3) 0.096(4) 0.146(5) 0.031(4) -0.003(3) -0.005(3)
C42 0.057(4) 0.054(3) 0.060(3) -0.002(3) 0.002(3) -0.002(3)
N1 0.049(3) 0.066(3) 0.035(2) -0.007(2) -0.0083(19) 0.008(2)
N2 0.053(3) 0.058(3) 0.027(2) -0.0072(19) -0.005(2) -0.008(2)
N3 0.047(3) 0.058(3) 0.044(3) 0.014(2) -0.004(2) 0.002(2)
N4 0.060(3) 0.057(3) 0.044(2) -0.005(2) 0.015(2) -0.005(2)
N5 0.051(3) 0.059(3) 0.036(2) 0.005(2) -0.003(2) -0.005(2)
N6 0.086(4) 0.064(3) 0.031(2) -0.016(2) 0.019(2) -0.019(3)
N7 0.059(3) 0.078(4) 0.043(3) 0.003(2) -0.003(2) -0.016(3)
N8 0.058(3) 0.078(4) 0.029(2) 0.004(2) -0.006(2) -0.009(3)
N10 0.056(3) 0.060(3) 0.027(2) 0.003(2) 0.0060(19) 0.012(2)
N11 0.081(4) 0.137(6) 0.027(2) 0.008(3) 0.006(2) 0.055(4)
N12 0.056(3) 0.066(3) 0.038(2) 0.000(2) -0.005(2) 0.002(2)
N13 0.055(3) 0.061(3) 0.054(3) 0.002(2) -0.007(2) 0.000(2)
N14 0.091(4) 0.075(4) 0.058(3) 0.006(3) -0.011(3) -0.027(3)
N16 0.071(3) 0.091(4) 0.050(3) 0.002(3) 0.002(3) 0.002(3)
C96 0.066(3) 0.057(4) 0.048(3) -0.009(3) 0.006(3) 0.006(3)
C1 0.050(3) 0.059(3) 0.041(3) -0.003(2) -0.004(2) 0.001(3)
C2 0.051(3) 0.068(3) 0.053(3) -0.004(3) 0.002(3) 0.009(3)
C02D 0.077(5) 0.075(4) 0.091(5) 0.000(4) 0.007(4) 0.007(4)
C3 0.054(4) 0.069(3) 0.055(3) 0.000(3) 0.003(3) 0.007(3)
C4 0.055(4) 0.057(3) 0.050(3) 0.009(3) 0.003(3) -0.003(3)
C5 0.044(3) 0.064(3) 0.034(3) 0.003(2) 0.001(2) 0.005(3)
C6 0.058(3) 0.060(3) 0.032(2) -0.008(2) 0.003(2) 0.003(3)
C7 0.067(4) 0.071(4) 0.037(3) -0.005(3) -0.016(3) 0.000(3)
C8 0.078(4) 0.058(4) 0.043(3) -0.009(3) -0.022(3) -0.006(3)
C9 0.077(4) 0.059(3) 0.038(3) -0.013(3) -0.005(3) -0.004(3)
C10 0.086(5) 0.052(3) 0.042(3) -0.011(3) -0.020(3) -0.006(3)
C11 0.056(4) 0.075(4) 0.032(3) 0.003(2) -0.008(2) 0.001(3)
C12 0.110(6) 0.068(4) 0.036(3) 0.003(3) -0.012(3) -0.008(4)
C13 0.090(5) 0.066(4) 0.033(3) 0.008(3) -0.026(3) 0.001(3)
C14 0.069(4) 0.076(4) 0.022(2) 0.000(2) -0.006(2) 0.010(3)
C15 0.063(4) 0.067(3) 0.032(3) 0.000(2) -0.011(3) 0.008(3)
C16 0.059(4) 0.068(4) 0.067(4) -0.003(3) -0.017(3) 0.010(3)
C17 0.092(6) 0.072(4) 0.070(4) -0.006(3) -0.008(4) 0.012(4)
C18 0.105(6) 0.063(4) 0.097(5) -0.012(3) -0.010(5) 0.009(4)
C19 0.122(8) 0.063(4) 0.128(6) 0.000(4) 0.016(6) 0.015(4)
C20 0.078(5) 0.072(4) 0.112(6) 0.008(4) -0.002(5) 0.017(4)
C21 0.123(8) 0.094(6) 0.202(10) -0.030(6) -0.003(7) 0.035(6)
C22 0.144(10) 0.092(6) 0.154(8) -0.027(6) -0.003(7) 0.026(6)
C23 0.204(12) 0.077(5) 0.145(8) -0.034(5) -0.020(8) 0.020(7)
C24 0.155(11) 0.096(6) 0.165(9) -0.013(6) 0.024(8) 0.013(7)
C25 0.182(14) 0.147(10) 0.166(10) 0.019(8) 0.021(9) 0.041(10)
C26 0.169(14) 0.188(12) 0.320(19) 0.111(13) 0.124(14) 0.087(11)
C27 0.056(4) 0.063(3) 0.035(3) 0.005(2) 0.000(2) -0.002(3)
C28 0.047(3) 0.058(3) 0.041(3) 0.004(2) 0.011(2) 0.002(3)
C29 0.046(3) 0.052(3) 0.046(3) 0.000(2) 0.002(2) -0.003(3)
C30 0.055(4) 0.057(3) 0.053(3) -0.008(3) 0.013(3) 0.005(3)
C31 0.058(4) 0.056(3) 0.041(3) -0.001(2) 0.009(3) 0.001(3)
C32 0.053(3) 0.065(3) 0.031(2) 0.003(2) 0.011(2) -0.012(3)
C33 0.057(4) 0.060(3) 0.037(3) 0.006(2) 0.000(3) -0.005(3)
C34 0.070(4) 0.059(4) 0.037(3) 0.010(2) 0.006(3) -0.002(3)
C35 0.090(5) 0.067(4) 0.039(3) -0.002(3) 0.012(3) 0.001(3)
C36 0.101(6) 0.076(4) 0.032(3) 0.008(3) 0.021(3) 0.003(4)
C37 0.049(3) 0.055(3) 0.043(3) -0.010(2) 0.011(2) -0.007(2)
C38 0.086(5) 0.055(3) 0.050(3) -0.014(3) 0.030(3) -0.008(3)
C39 0.077(5) 0.063(3) 0.046(3) -0.021(3) 0.033(3) -0.004(3)
C40 0.089(5) 0.056(3) 0.036(3) -0.011(3) 0.021(3) -0.001(3)
C41 0.085(5) 0.058(3) 0.036(3) -0.013(3) 0.017(3) -0.005(3)
C43 0.085(6) 0.061(4) 0.095(5) 0.011(3) -0.013(4) -0.007(4)
C44 0.102(7) 0.062(4) 0.121(6) 0.009(4) -0.032(5) 0.006(4)
C45 0.072(5) 0.055(4) 0.104(5) 0.012(3) -0.001(4) -0.011(3)
C46 0.072(5) 0.063(4) 0.099(5) -0.009(3) -0.015(4) -0.008(4)
C47 0.072(5) 0.062(4) 0.068(4) -0.004(3) 0.006(3) -0.004(3)
C48 0.152(9) 0.072(5) 0.166(9) 0.003(5) -0.043(7) -0.011(5)
C49 0.168(11) 0.062(5) 0.234(12) 0.016(6) -0.062(9) -0.025(6)
C50 0.163(12) 0.156(10) 0.304(16) 0.131(10) -0.036(11) 0.022(9)
C51 0.129(10) 0.161(10) 0.43(2) 0.177(12) -0.070(13) -0.001(9)
C52 0.136(11) 0.231(14) 0.405(19) 0.185(13) -0.124(12) -0.092(11)
C53 0.27(2) 0.218(14) 0.45(3) 0.214(17) -0.15(2) -0.120(14)
C54 0.058(3) 0.060(4) 0.035(3) 0.001(2) -0.004(2) -0.013(3)
C55 0.062(3) 0.065(4) 0.033(3) 0.009(3) -0.001(2) -0.006(3)
C56 0.066(3) 0.048(3) 0.052(3) 0.006(3) -0.011(3) -0.006(3)
C57 0.078(4) 0.060(4) 0.037(3) 0.006(3) -0.012(3) -0.015(3)
C58 0.073(3) 0.053(3) 0.031(2) 0.007(2) -0.010(2) -0.013(3)
C59 0.061(3) 0.054(3) 0.034(3) 0.006(2) -0.006(2) -0.005(3)
C60 0.060(3) 0.068(4) 0.042(3) 0.016(3) 0.000(3) -0.020(3)
C61 0.060(3) 0.078(4) 0.041(3) 0.017(3) 0.003(3) 0.001(3)
C62 0.064(3) 0.063(4) 0.046(3) 0.008(3) -0.004(3) -0.017(3)
C63 0.058(3) 0.062(4) 0.042(3) 0.005(3) -0.001(3) -0.010(3)
C64 0.066(3) 0.067(4) 0.049(3) 0.015(3) -0.013(3) -0.015(3)
C65 0.078(5) 0.169(9) 0.053(4) 0.054(5) -0.013(3) 0.001(5)
C66 0.068(4) 0.142(8) 0.044(3) 0.039(4) -0.020(3) -0.013(4)
N9 0.072(3) 0.111(5) 0.045(3) 0.022(3) -0.013(3) -0.023(3)
C67 0.075(4) 0.076(4) 0.036(3) 0.010(3) -0.002(3) -0.010(3)
C68 0.075(4) 0.060(4) 0.056(4) 0.013(3) -0.005(3) -0.012(3)
C69 0.063(3) 0.063(4) 0.062(4) 0.005(3) -0.005(3) -0.006(3)
C70 0.061(4) 0.059(4) 0.084(4) 0.006(3) 0.003(3) -0.005(3)
C71 0.065(4) 0.066(5) 0.116(6) 0.005(4) 0.003(4) 0.010(4)
C72 0.065(4) 0.060(4) 0.104(5) -0.004(4) 0.004(3) 0.001(3)
C73 0.059(4) 0.074(5) 0.092(5) 0.004(4) -0.013(3) 0.009(3)
C74 0.061(3) 0.049(4) 0.077(4) 0.002(3) -0.013(3) -0.003(3)
C75 0.093(6) 0.114(8) 0.139(7) -0.009(6) 0.023(5) 0.017(6)
C76 0.103(6) 0.114(8) 0.187(10) 0.000(7) 0.010(6) 0.030(6)
C77 0.106(7) 0.121(9) 0.169(10) -0.006(7) -0.007(7) 0.012(7)
C78 0.121(8) 0.156(12) 0.277(14) 0.047(11) -0.029(9) 0.010(8)
C79 0.184(12) 0.091(8) 0.252(14) 0.014(9) -0.082(11) -0.005(9)
C80 0.222(17) 0.204(18) 0.35(2) -0.134(16) -0.143(16) 0.098(14)
C81 0.064(3) 0.069(4) 0.034(3) 0.006(3) -0.005(2) 0.024(3)
C82 0.065(3) 0.071(4) 0.027(3) -0.010(3) -0.003(2) 0.022(3)
C83 0.070(3) 0.058(4) 0.043(3) -0.006(3) -0.001(3) 0.015(3)
C84 0.055(3) 0.072(4) 0.029(3) -0.003(3) 0.007(2) 0.018(3)
C85 0.064(3) 0.065(4) 0.032(3) -0.001(2) 0.002(2) 0.010(3)
C86 0.079(4) 0.080(5) 0.030(3) 0.002(3) 0.010(3) 0.025(3)
C87 0.081(4) 0.074(4) 0.040(3) -0.002(3) 0.016(3) 0.021(3)
C88 0.084(4) 0.086(5) 0.037(3) 0.012(3) 0.018(3) 0.038(4)
C89 0.093(4) 0.150(8) 0.020(3) -0.014(4) -0.004(3) 0.051(5)
C90 0.073(4) 0.151(8) 0.047(3) -0.020(4) 0.008(3) 0.025(5)
C91 0.057(3) 0.073(4) 0.034(3) -0.003(3) 0.008(2) 0.012(3)
C92 0.050(3) 0.078(4) 0.035(3) -0.014(3) 0.001(2) 0.013(3)
C93 0.055(3) 0.081(4) 0.031(3) 0.006(3) 0.000(2) 0.004(3)
C94 0.053(3) 0.083(5) 0.049(3) -0.011(3) 0.007(3) -0.006(3)
C95 0.064(4) 0.069(4) 0.054(3) -0.012(3) 0.006(3) 0.008(3)
C97 0.070(4) 0.054(4) 0.059(4) 0.001(3) -0.003(3) 0.004(3)
C98 0.065(4) 0.083(5) 0.081(4) 0.003(4) -0.007(3) 0.002(4)
C99 0.067(4) 0.078(5) 0.082(4) -0.001(4) -0.004(3) -0.006(4)
C100 0.067(4) 0.063(4) 0.064(4) -0.004(3) 0.011(3) -0.001(3)
C101 0.074(4) 0.068(4) 0.049(3) -0.003(3) 0.001(3) -0.004(3)
C102 0.076(5) 0.116(7) 0.176(10) 0.065(7) 0.031(5) 0.015(5)
C103 0.075(5) 0.190(11) 0.305(14) 0.191(11) -0.025(7) -0.019(6)
C104 0.089(6) 0.281(19) 0.393(18) 0.163(15) 0.019(9) -0.003(9)
C105 0.094(7) 0.250(16) 0.44(2) 0.239(15) -0.028(9) -0.035(9)
C106 0.139(11) 0.29(2) 0.54(3) 0.22(2) 0.040(15) -0.004(12)
C107 0.33(3) 0.28(2) 0.72(4) 0.31(2) 0.22(3) 0.060(18)
C108 0.079(5) 0.115(6) 0.063(4) 0.002(4) 0.002(4) -0.033(5)
C111 0.141(12) 0.117(12) 0.046(6) 0.017(8) -0.006(8) -0.076(10)
C113 0.166(9) 0.169(10) 0.231(15) -0.016(10) 0.036(9) 0.071(9)
C114 0.166(9) 0.169(10) 0.231(15) -0.016(10) 0.036(9) 0.071(9)
C112 0.093(12) 0.097(15) 0.19(2) 0.052(18) -0.044(16) -0.044(12)
S2A 0.229(14) 0.197(13) 0.277(17) -0.008(10) 0.058(11) -0.163(12)

loop_
_atom_type_symbol
_atom_type_description
_atom_type_scat_dispersion_real
_atom_type_scat_dispersion_imag
_atom_type_scat_source
C C 0.0033 0.0016 'International Tables Vol C Tables 4.2.6.8 and 6.1.1.4'
H H 0.0000 0.0000 'International Tables Vol C Tables 4.2.6.8 and 6.1.1.4'
Co Co 0.3494 0.9721 'International Tables Vol C Tables 4.2.6.8 and 6.1.1.4'
N N 0.0061 0.0033 'International Tables Vol C Tables 4.2.6.8 and 6.1.1.4'
O O 0.0106 0.0060 'International Tables Vol C Tables 4.2.6.8 and 6.1.1.4'
S S 0.1246 0.1234 'International Tables Vol C Tables 4.2.6.8 and 6.1.1.4'

loop_
_geom_angle_atom_site_label_1
_geom_angle_atom_site_label_2
_geom_angle_atom_site_label_3
_geom_angle
_geom_angle_site_symmetry_1
_geom_angle_site_symmetry_3
N2 Co1 N3 88.26(18) . 3_544
N5 Co1 N2 91.58(19) . .
N5 Co1 N3 175.7(2) . 3_544
N5 Co1 N8 89.46(18) . .
N8 Co1 N2 178.9(2) . .
N8 Co1 N3 90.7(2) . 3_544
N13 Co1 N2 89.95(19) . .
N13 Co1 N3 87.1(2) . 3_544
N13 Co1 N5 88.6(2) . .
N13 Co1 N8 89.6(2) . .
N14 Co1 N2 90.9(2) . .
N14 Co1 N3 91.6(2) . 3_544
N14 Co1 N5 92.7(2) . .
N14 Co1 N8 89.6(2) . .
N14 Co1 N13 178.5(2) . .
N12 Co2 N12 91.6(3) 7_556 .
N16 Co2 N12 91.0(2) . 7_556
N16 Co2 N12 91.0(2) 7_556 .
N16 Co2 N12 89.9(2) . .
N16 Co2 N12 89.9(2) 7_556 7_556
N16 Co2 N16 178.7(4) . 7_556
N16 Co2 N9 88.5(4) . 7_556
N16 Co2 N9 90.6(2) . .
N16 Co2 N9 88.5(2) 7_556 .
N16 Co2 N9 90.6(4) 7_556 7_556
N9 Co2 N12 178.1(4) 7_556 .
N9 Co2 N12 178.1(2) . 7_556
N9 Co2 N12 89.4(3) 7_556 7_556
N9 Co2 N12 89.42(18) . .
N9 Co2 N9 89.6(4) . 7_556
N6 Co3 N6 88.9(3) 5_556 3_554
N6 Co3 N11 179.3(3) 5_556 .
N6 Co3 N11 91.64(19) 5_556 8_666
N6 Co3 N11 91.64(19) 3_554 .
N6 Co3 N11 179.3(3) 3_554 8_666
N11 Co3 N11 87.8(3) . 8_666
N15 Co3 N6 89.4(3) . 3_554
N15 Co3 N6 89.4(3) 8_666 5_556
N15 Co3 N6 88.7(3) 8_666 3_554
N15 Co3 N6 88.7(3) . 5_556
N15 Co3 N11 90.8(3) . .
N15 Co3 N11 90.8(3) 8_666 8_666
N15 Co3 N11 91.1(3) . 8_666
N15 Co3 N11 91.1(3) 8_666 .
N15 Co3 N15 177.2(4) . 8_666
C19 O1 C21 115.6(9) . .
C48 O2 C45 120.5(7) . .
C72 O3 C75 116.3(7) . .
C99 O4 C102 118.8(7) . .
C43 C42 C29 119.0(6) . .
C47 C42 C29 118.6(6) . .
C47 C42 C43 122.0(7) . .
C5 N1 C1 116.8(5) . .
C8 N2 Co1 119.6(4) . .
C9 N2 Co1 122.8(4) . .
C9 N2 C8 117.4(5) . .
C13 N3 Co1 118.6(4) . 4
C13 N3 C14 119.9(6) . .
C14 N3 Co1 120.4(4) . 4
C31 N4 C27 117.4(6) . .
C34 N5 Co1 128.0(4) . .
C35 N5 Co1 120.2(4) . .
C35 N5 C34 111.4(6) . .
C39 N6 Co3 120.5(4) . 4_455
C39 N6 C40 117.5(5) . .
C40 N6 Co3 122.0(4) . 4_455
C58 N7 C54 118.8(6) . .
C61 N8 Co1 121.9(5) . .
C62 N8 Co1 121.9(4) . .
C62 N8 C61 116.2(6) . .
C81 N10 C85 117.8(5) . .
C88 N11 Co3 126.6(5) . .
C88 N11 C89 115.4(6) . .
C89 N11 Co3 117.3(5) . .
C93 N12 Co2 117.7(4) . .
C94 N12 Co2 120.8(5) . .
C94 N12 C93 121.1(6) . .
C108 N13 Co1 150.5(5) . .
C111 N14 Co1 158.6(8) . .
C112 N14 Co1 175.2(11) . .
C110 N15 Co3 165.4(16) . .
C109 N15 Co3 169.2(14) . .
C113 N16 Co2 152.3(15) . .
C114 N16 Co2 163.4(14) . .
C97 C96 C83 124.8(6) . .
C97 C96 C101 115.9(7) . .
C101 C96 C83 119.3(6) . .
N1 C1 C6 112.2(5) . .
C2 C1 N1 122.2(6) . .
C2 C1 C6 125.6(6) . .
C1 C2 H2 120.0 . .
C1 C2 C3 120.0(6) . .
C3 C2 H2 120.0 . .
C16 C02D H02D 120.3 . .
C20 C02D H02D 120.3 . .
C20 C02D C16 119.4(8) . .
C2 C3 C16 121.6(6) . .
C4 C3 C2 118.0(7) . .
C4 C3 C16 120.3(6) . .
C3 C4 H4 120.5 . .
C3 C4 C5 119.1(6) . .
C5 C4 H4 120.5 . .
N1 C5 C4 123.8(6) . .
N1 C5 C11 117.5(6) . .
C4 C5 C11 118.8(5) . .
C7 C6 C1 122.0(5) . .
C7 C6 C10 118.6(6) . .
C10 C6 C1 119.3(6) . .
C6 C7 H7 120.2 . .
C6 C7 C8 119.6(6) . .
C8 C7 H7 120.2 . .
N2 C8 C7 121.3(6) . .
N2 C8 H8 119.3 . .
C7 C8 H8 119.3 . .
N2 C9 H9 117.0 . .
N2 C9 C10 126.1(6) . .
C10 C9 H9 117.0 . .
C6 C10 H10 121.6 . .
C9 C10 C6 116.8(6) . .
C9 C10 H10 121.6 . .
C12 C11 C5 122.7(7) . .
C12 C11 C15 119.1(6) . .
C15 C11 C5 118.2(5) . .
C11 C12 H12 120.3 . .
C11 C12 C13 119.5(7) . .
C13 C12 H12 120.3 . .
N3 C13 C12 122.0(6) . .
N3 C13 H13 119.0 . .
C12 C13 H13 119.0 . .
N3 C14 H14 120.5 . .
N3 C14 C15 119.0(6) . .
C15 C14 H14 120.5 . .
C11 C15 C14 120.1(6) . .
C11 C15 H15 119.9 . .
C14 C15 H15 119.9 . .
C3 C16 C02D 119.8(7) . .
C17 C16 C02D 117.0(7) . .
C17 C16 C3 123.2(7) . .
C16 C17 H17 119.3 . .
C18 C17 C16 121.4(9) . .
C18 C17 H17 119.3 . .
C17 C18 H18 119.5 . .
C17 C18 C19 121.0(9) . .
C19 C18 H18 119.5 . .
O1 C19 C18 124.3(10) . .
O1 C19 C20 113.4(10) . .
C18 C19 C20 121.2(9) . .
C02D C20 C19 119.2(9) . .
C02D C20 H20 120.4 . .
C19 C20 H20 120.4 . .
O1 C21 H21A 110.9 . .
O1 C21 H21B 110.9 . .
O1 C21 C22 104.5(10) . .
H21A C21 H21B 108.9 . .
C22 C21 H21A 110.9 . .
C22 C21 H21B 110.9 . .
C21 C22 H22A 110.0 . .
C21 C22 H22B 110.0 . .
H22A C22 H22B 108.4 . .
C23 C22 C21 108.3(10) . .
C23 C22 H22A 110.0 . .
C23 C22 H22B 110.0 . .
C22 C23 H23A 111.3 . .
C22 C23 H23B 111.3 . .
H23A C23 H23B 109.2 . .
C24 C23 C22 102.2(9) . .
C24 C23 H23A 111.3 . .
C24 C23 H23B 111.3 . .
C23 C24 H24A 110.4 . .
C23 C24 H24B 110.4 . .
C23 C24 C25 106.4(10) . .
H24A C24 H24B 108.6 . .
C25 C24 H24A 110.4 . .
C25 C24 H24B 110.4 . .
C24 C25 H25A 107.6 . .
C24 C25 H25B 107.6 . .
H25A C25 H25B 107.1 . .
C26 C25 C24 118.8(14) . .
C26 C25 H25A 107.6 . .
C26 C25 H25B 107.6 . .
C25 C26 H26A 109.5 . .
C25 C26 H26B 109.5 . .
C25 C26 H26C 109.5 . .
H26A C26 H26B 109.5 . .
H26A C26 H26C 109.5 . .
H26B C26 H26C 109.5 . .
N4 C27 C28 122.8(6) . .
N4 C27 C32 114.8(6) . .
C28 C27 C32 122.2(5) . .
C27 C28 H28 119.5 . .
C29 C28 C27 121.0(5) . .
C29 C28 H28 119.5 . .
C28 C29 C42 122.2(6) . .
C28 C29 C30 115.6(6) . .
C30 C29 C42 122.2(6) . .
C29 C30 H30 119.6 . .
C31 C30 C29 120.9(6) . .
C31 C30 H30 119.6 . .
N4 C31 C30 122.2(5) . .
N4 C31 C37 115.6(6) . .
C30 C31 C37 122.2(5) . .
C33 C32 C27 123.6(5) . .
C33 C32 C36 114.5(6) . .
C36 C32 C27 121.9(6) . .
C32 C33 H33 119.7 . .
C34 C33 C32 120.6(6) . .
C34 C33 H33 119.7 . .
N5 C34 H34 116.6 . .
C33 C34 N5 126.8(6) . .
C33 C34 H34 116.6 . .
N5 C35 H35 116.9 . .
N5 C35 C36 126.2(7) . .
C36 C35 H35 116.9 . .
C32 C36 H36 120.0 . .
C35 C36 C32 120.0(7) . .
C35 C36 H36 120.0 . .
C38 C37 C31 121.5(6) . .
C41 C37 C31 124.4(5) . .
C41 C37 C38 114.1(5) . .
C37 C38 H38 120.0 . .
C39 C38 C37 120.0(6) . .
C39 C38 H38 120.0 . .
N6 C39 C38 123.8(5) . .
N6 C39 H39 118.1 . .
C38 C39 H39 118.1 . .
N6 C40 H40 118.9 . .
C41 C40 N6 122.2(6) . .
C41 C40 H40 118.9 . .
C37 C41 H41 118.9 . .
C40 C41 C37 122.2(6) . .
C40 C41 H41 118.9 . .
C42 C43 H43 122.4 . .
C42 C43 C44 115.2(8) . .
C44 C43 H43 122.4 . .
C43 C44 H44 118.0 . .
C45 C44 C43 124.0(9) . .
C45 C44 H44 118.0 . .
C44 C45 O2 119.7(8) . .
C44 C45 C46 120.3(8) . .
C46 C45 O2 119.9(8) . .
C45 C46 H46 120.4 . .
C45 C46 C47 119.2(8) . .
C47 C46 H46 120.4 . .
C42 C47 C46 118.9(7) . .
C42 C47 H47 120.5 . .
C46 C47 H47 120.5 . .
O2 C48 H48A 108.7 . .
O2 C48 H48B 108.7 . .
O2 C48 C49 114.0(10) . .
H48A C48 H48B 107.6 . .
C49 C48 H48A 108.7 . .
C49 C48 H48B 108.7 . .
C48 C49 H49A 111.0 . .
C48 C49 H49B 111.0 . .
H49A C49 H49B 109.0 . .
C50 C49 C48 104.0(11) . .
C50 C49 H49A 111.0 . .
C50 C49 H49B 111.0 . .
C49 C50 H50A 110.1 . .
C49 C50 H50B 110.1 . .
C49 C50 C51 107.8(12) . .
H50A C50 H50B 108.5 . .
C51 C50 H50A 110.1 . .
C51 C50 H50B 110.1 . .
C50 C51 H51A 110.3 . .
C50 C51 H51B 110.3 . .
H51A C51 H51B 108.6 . .
C52 C51 C50 106.9(13) . .
C52 C51 H51A 110.3 . .
C52 C51 H51B 110.3 . .
C51 C52 H52A 111.1 . .
C51 C52 H52B 111.1 . .
H52A C52 H52B 109.0 . .
C53 C52 C51 103.5(13) . .
C53 C52 H52A 111.1 . .
C53 C52 H52B 111.1 . .
C52 C53 H53A 109.5 . .
C52 C53 H53B 109.5 . .
C52 C53 H53C 109.5 . .
H53A C53 H53B 109.5 . .
H53A C53 H53C 109.5 . .
H53B C53 H53C 109.5 . .
N7 C54 C55 122.7(6) . .
N7 C54 C59 117.8(6) . .
C55 C54 C59 119.5(5) . .
C54 C55 H55 120.7 . .
C56 C55 C54 118.5(6) . .
C56 C55 H55 120.7 . .
C55 C56 C57 115.2(6) . .
C55 C56 C69 122.2(6) . .
C57 C56 C69 122.6(6) . .
C56 C57 H57 119.3 . .
C58 C57 C56 121.4(6) . .
C58 C57 H57 119.3 . .
N7 C58 C57 123.2(6) . .
N7 C58 C64 115.1(6) . .
C57 C58 C64 121.8(5) . .
C60 C59 C54 119.1(5) . .
C63 C59 C54 122.7(6) . .
C63 C59 C60 118.1(6) . .
C59 C60 H60 121.1 . .
C61 C60 C59 117.8(6) . .
C61 C60 H60 121.1 . .
N8 C61 C60 123.2(6) . .
N8 C61 H61 118.4 . .
C60 C61 H61 118.4 . .
N8 C62 H62 116.5 . .
N8 C62 C63 126.9(6) . .
C63 C62 H62 116.5 . .
C59 C63 H63 121.3 . .
C62 C63 C59 117.4(6) . .
C62 C63 H63 121.3 . .
C65 C64 C58 119.1(4) . .
C65 C64 C68 120.0 . .
C68 C64 C58 120.4(3) . .
C64 C65 H65 120.0 . .
C66 C65 C64 120.0 . .
C66 C65 H65 120.0 . .
C65 C66 H66 120.0 . .
C65 C66 N9 120.0 . .
N9 C66 H66 120.0 . .
C66 N9 Co2 116.8(2) . .
C67 N9 Co2 121.9(2) . .
C67 N9 C66 120.0 . .
N9 C67 H67 120.0 . .
N9 C67 C68 120.0 . .
C68 C67 H67 120.0 . .
C64 C68 H68 120.0 . .
C67 C68 C64 120.0 . .
C67 C68 H68 120.0 . .
C70 C69 C56 117.1(6) . .
C70 C69 C74 122.9(7) . .
C74 C69 C56 119.9(7) . .
C69 C70 H70 121.7 . .
C69 C70 C71 116.7(8) . .
C71 C70 H70 121.7 . .
C70 C71 H71 121.4 . .
C72 C71 C70 117.2(8) . .
C72 C71 H71 121.4 . .
C71 C72 O3 121.1(8) . .
C73 C72 O3 116.2(8) . .
C73 C72 C71 122.0(8) . .
C72 C73 H73 119.5 . .
C74 C73 C72 120.9(8) . .
C74 C73 H73 119.5 . .
C69 C74 H74 120.1 . .
C73 C74 C69 119.9(8) . .
C73 C74 H74 120.1 . .
O3 C75 H75A 109.3 . .
O3 C75 H75B 109.3 . .
O3 C75 C76 111.5(10) . .
H75A C75 H75B 108.0 . .
C76 C75 H75A 109.3 . .
C76 C75 H75B 109.3 . .
C75 C76 H76A 108.9 . .
C75 C76 H76B 108.9 . .
H76A C76 H76B 107.7 . .
C77 C76 C75 113.4(11) . .
C77 C76 H76A 108.9 . .
C77 C76 H76B 108.9 . .
C76 C77 H77A 110.9 . .
C76 C77 H77B 110.9 . .
C76 C77 C78 104.2(11) . .
H77A C77 H77B 108.9 . .
C78 C77 H77A 110.9 . .
C78 C77 H77B 110.9 . .
C77 C78 H78A 111.0 . .
C77 C78 H78B 111.0 . .
H78A C78 H78B 109.0 . .
C79 C78 C77 103.9(12) . .
C79 C78 H78A 111.0 . .
C79 C78 H78B 111.0 . .
C78 C79 H79A 103.3 . .
C78 C79 H79B 103.3 . .
H79A C79 H79B 105.2 . .
C80 C79 C78 135.6(16) . .
C80 C79 H79A 103.3 . .
C80 C79 H79B 103.3 . .
C79 C80 H80A 109.5 . .
C79 C80 H80B 109.5 . .
C79 C80 H80C 109.5 . .
H80A C80 H80B 109.5 . .
H80A C80 H80C 109.5 . .
H80B C80 H80C 109.5 . .
N10 C81 C82 123.4(5) . .
N10 C81 C86 116.1(6) . .
C82 C81 C86 120.3(6) . .
C81 C82 H82 121.1 . .
C81 C82 C83 117.8(6) . .
C83 C82 H82 121.1 . .
C82 C83 C96 118.4(6) . .
C84 C83 C96 123.3(6) . .
C84 C83 C82 118.3(6) . .
C83 C84 H84 119.7 . .
C83 C84 C85 120.6(6) . .
C85 C84 H84 119.7 . .
N10 C85 C84 122.1(5) . .
N10 C85 C91 114.7(6) . .
C84 C85 C91 123.2(5) . .
C87 C86 C81 122.6(6) . .
C87 C86 C90 116.6(6) . .
C90 C86 C81 120.5(7) . .
C86 C87 H87 119.9 . .
C86 C87 C88 120.2(7) . .
C88 C87 H87 119.9 . .
N11 C88 C87 126.2(8) . .
N11 C88 H88 116.9 . .
C87 C88 H88 116.9 . .
N11 C89 H89 119.2 . .
N11 C89 C90 121.6(7) . .
C90 C89 H89 119.2 . .
C86 C90 C89 118.8(8) . .
C86 C90 H90 120.6 . .
C89 C90 H90 120.6 . .
C92 C91 C85 123.0(6) . .
C95 C91 C85 121.1(5) . .
C95 C91 C92 115.9(6) . .
C91 C92 H92 119.3 . .
C93 C92 C91 121.3(6) . .
C93 C92 H92 119.3 . .
N12 C93 H93 119.2 . .
C92 C93 N12 121.6(6) . .
C92 C93 H93 119.2 . .
N12 C94 H94 118.0 . .
N12 C94 C95 124.0(7) . .
C95 C94 H94 118.0 . .
C91 C95 C94 116.1(6) . .
C91 C95 H95 121.9 . .
C94 C95 H95 121.9 . .
C96 C97 H97 117.5 . .
C98 C97 C96 125.1(7) . .
C98 C97 H97 117.5 . .
C97 C98 H98 121.6 . .
C97 C98 C99 116.8(7) . .
C99 C98 H98 121.6 . .
O4 C99 C98 110.8(7) . .
C100 C99 O4 130.0(8) . .
C100 C99 C98 118.7(7) . .
C99 C100 H100 118.4 . .
C99 C100 C101 123.1(7) . .
C101 C100 H100 118.4 . .
C96 C101 H101 120.0 . .
C100 C101 C96 120.0(7) . .
C100 C101 H101 120.0 . .
O4 C102 H10A 110.1 . .
O4 C102 H10B 110.1 . .
O4 C102 C103 107.8(9) . .
H10A C102 H10B 108.5 . .
C103 C102 H10A 110.1 . .
C103 C102 H10B 110.1 . .
C102 C103 H10C 109.8 . .
C102 C103 H10D 109.8 . .
H10C C103 H10D 108.3 . .
C104 C103 C102 109.3(10) . .
C104 C103 H10C 109.8 . .
C104 C103 H10D 109.8 . .
C103 C104 H10E 110.7 . .
C103 C104 H10F 110.7 . .
H10E C104 H10F 108.8 . .
C105 C104 C103 105.3(11) . .
C105 C104 H10E 110.7 . .
C105 C104 H10F 110.7 . .
C104 C105 H10G 110.8 . .
C104 C105 H10H 110.8 . .
C104 C105 C106 104.9(14) . .
H10G C105 H10H 108.8 . .
C106 C105 H10G 110.8 . .
C106 C105 H10H 110.8 . .
C105 C106 H10I 109.1 . .
C105 C106 H10J 109.1 . .
H10I C106 H10J 107.8 . .
C107 C106 C105 112.4(16) . .
C107 C106 H10I 109.1 . .
C107 C106 H10J 109.1 . .
C106 C107 H10K 109.5 . .
C106 C107 H10L 109.5 . .
C106 C107 H10M 109.5 . .
H10K C107 H10L 109.5 . .
H10K C107 H10M 109.5 . .
H10L C107 H10M 109.5 . .
N13 C108 S1 171.2(9) . .
N14 C111 S2 174(3) . .
N15 C110 S5 174(6) . .
N16 C113 S6 171(3) . .
N16 C114 S7 131(2) . .
N15 C109 S4 148(2) . .
N14 C112 S2A 154.5(19) . .

loop_
_geom_bond_atom_site_label_1
_geom_bond_atom_site_label_2
_geom_bond_distance
_geom_bond_site_symmetry_2
Co1 N2 2.166(5) .
Co1 N3 2.173(5) 3_544
Co1 N5 2.129(5) .
Co1 N8 2.159(5) .
Co1 N13 2.100(6) .
Co1 N14 2.082(6) .
Co2 N12 2.209(5) .
Co2 N12 2.209(5) 7_556
Co2 N16 2.093(7) 7_556
Co2 N16 2.093(7) .
Co2 N9 2.170(7) 7_556
Co2 N9 2.170(3) .
Co3 N6 2.163(5) 5_556
Co3 N6 2.163(5) 3_554
Co3 N11 2.182(5) 8_666
Co3 N11 2.182(5) .
Co3 N15 2.073(7) .
Co3 N15 2.073(7) 8_666
S1 C108 1.629(9) .
S2 C111 1.69(2) .
S6 C113 1.672(11) .
S7 C114 1.634(14) .
S4 C109 1.635(11) .
S5 C110 1.697(11) .
O1 C19 1.374(11) .
O1 C21 1.530(15) .
O2 C45 1.402(10) .
O2 C48 1.385(12) .
O3 C72 1.415(10) .
O3 C75 1.437(12) .
O4 C99 1.359(10) .
O4 C102 1.412(11) .
C42 C29 1.523(9) .
C42 C43 1.370(10) .
C42 C47 1.377(10) .
N1 C1 1.375(7) .
N1 C5 1.327(7) .
N2 C8 1.387(7) .
N2 C9 1.277(8) .
N3 Co1 2.173(5) 4
N3 C13 1.323(9) .
N3 C14 1.347(7) .
N4 C27 1.347(8) .
N4 C31 1.342(8) .
N5 C34 1.374(7) .
N5 C35 1.296(9) .
N6 Co3 2.163(5) 4_455
N6 C39 1.332(9) .
N6 C40 1.370(8) .
N7 C54 1.356(7) .
N7 C58 1.306(8) .
N8 C61 1.355(8) .
N8 C62 1.311(9) .
N10 C81 1.325(8) .
N10 C85 1.373(7) .
N11 C88 1.276(9) .
N11 C89 1.361(11) .
N12 C93 1.372(8) .
N12 C94 1.214(8) .
N13 C108 1.243(10) .
N14 C111 1.141(19) .
N14 C112 1.15(3) .
N15 C110 1.231(9) .
N15 C109 1.197(9) .
N16 C113 1.210(11) .
N16 C114 1.176(13) .
C96 C83 1.484(10) .
C96 C97 1.386(9) .
C96 C101 1.422(10) .
C1 C2 1.329(9) .
C1 C6 1.491(8) .
C2 H2 0.9500 .
C2 C3 1.422(9) .
C02D H02D 0.9500 .
C02D C16 1.514(11) .
C02D C20 1.351(12) .
C3 C4 1.343(9) .
C3 C16 1.486(10) .
C4 H4 0.9500 .
C4 C5 1.381(9) .
C5 C11 1.539(8) .
C6 C7 1.358(9) .
C6 C10 1.432(8) .
C7 H7 0.9500 .
C7 C8 1.410(9) .
C8 H8 0.9500 .
C9 H9 0.9500 .
C9 C10 1.392(9) .
C10 H10 0.9500 .
C11 C12 1.326(9) .
C11 C15 1.385(10) .
C12 H12 0.9500 .
C12 C13 1.429(9) .
C13 H13 0.9500 .
C14 H14 0.9500 .
C14 C15 1.435(8) .
C15 H15 0.9500 .
C16 C17 1.405(11) .
C17 H17 0.9500 .
C17 C18 1.334(11) .
C18 H18 0.9500 .
C18 C19 1.398(13) .
C19 C20 1.409(13) .
C20 H20 0.9500 .
C21 H21A 0.9900 .
C21 H21B 0.9900 .
C21 C22 1.581(10) .
C22 H22A 0.9900 .
C22 H22B 0.9900 .
C22 C23 1.537(11) .
C23 H23A 0.9900 .
C23 H23B 0.9900 .
C23 C24 1.524(10) .
C24 H24A 0.9900 .
C24 H24B 0.9900 .
C24 C25 1.550(11) .
C25 H25A 0.9900 .
C25 H25B 0.9900 .
C25 C26 1.496(11) .
C26 H26A 0.9800 .
C26 H26B 0.9800 .
C26 H26C 0.9800 .
C27 C28 1.380(9) .
C27 C32 1.492(8) .
C28 H28 0.9500 .
C28 C29 1.384(8) .
C29 C30 1.405(8) .
C30 H30 0.9500 .
C30 C31 1.384(9) .
C31 C37 1.455(8) .
C32 C33 1.364(9) .
C32 C36 1.392(8) .
C33 H33 0.9500 .
C33 C34 1.332(9) .
C34 H34 0.9500 .
C35 H35 0.9500 .
C35 C36 1.385(9) .
C36 H36 0.9500 .
C37 C38 1.433(8) .
C37 C41 1.417(9) .
C38 H38 0.9500 .
C38 C39 1.380(9) .
C39 H39 0.9500 .
C40 H40 0.9500 .
C40 C41 1.356(9) .
C41 H41 0.9500 .
C43 H43 0.9500 .
C43 C44 1.405(12) .
C44 H44 0.9500 .
C44 C45 1.291(12) .
C45 C46 1.378(12) .
C46 H46 0.9500 .
C46 C47 1.380(10) .
C47 H47 0.9500 .
C48 H48A 0.9900 .
C48 H48B 0.9900 .
C48 C49 1.518(10) .
C49 H49A 0.9900 .
C49 H49B 0.9900 .
C49 C50 1.502(12) .
C50 H50A 0.9900 .
C50 H50B 0.9900 .
C50 C51 1.569(11) .
C51 H51A 0.9900 .
C51 H51B 0.9900 .
C51 C52 1.567(11) .
C52 H52A 0.9900 .
C52 H52B 0.9900 .
C52 C53 1.543(11) .
C53 H53A 0.9800 .
C53 H53B 0.9800 .
C53 H53C 0.9800 .
C54 C55 1.432(9) .
C54 C59 1.488(8) .
C55 H55 0.9500 .
C55 C56 1.411(9) .
C56 C57 1.441(9) .
C56 C69 1.469(10) .
C57 H57 0.9500 .
C57 C58 1.375(10) .
C58 C64 1.531(7) .
C59 C60 1.447(9) .
C59 C63 1.376(8) .
C60 H60 0.9500 .
C60 C61 1.379(9) .
C61 H61 0.9500 .
C62 H62 0.9500 .
C62 C63 1.380(9) .
C63 H63 0.9500 .
C64 C65 1.3900 .
C64 C68 1.3900 .
C65 H65 0.9500 .
C65 C66 1.3900 .
C66 H66 0.9500 .
C66 N9 1.3900 .
N9 C67 1.3900 .
C67 H67 0.9500 .
C67 C68 1.3900 .
C68 H68 0.9500 .
C69 C70 1.366(10) .
C69 C74 1.399(10) .
C70 H70 0.9500 .
C70 C71 1.485(11) .
C71 H71 0.9500 .
C71 C72 1.391(12) .
C72 C73 1.374(11) .
C73 H73 0.9500 .
C73 C74 1.327(10) .
C74 H74 0.9500 .
C75 H75A 0.9900 .
C75 H75B 0.9900 .
C75 C76 1.492(13) .
C76 H76A 0.9900 .
C76 H76B 0.9900 .
C76 C77 1.383(14) .
C77 H77A 0.9900 .
C77 H77B 0.9900 .
C77 C78 1.608(15) .
C78 H78A 0.9900 .
C78 H78B 0.9900 .
C78 C79 1.556(16) .
C79 H79A 0.9900 .
C79 H79B 0.9900 .
C79 C80 1.492(15) .
C80 H80A 0.9800 .
C80 H80B 0.9800 .
C80 H80C 0.9800 .
C81 C82 1.397(10) .
C81 C86 1.498(8) .
C82 H82 0.9500 .
C82 C83 1.439(8) .
C83 C84 1.346(9) .
C84 H84 0.9500 .
C84 C85 1.389(9) .
C85 C91 1.472(8) .
C86 C87 1.343(10) .
C86 C90 1.389(11) .
C87 H87 0.9500 .
C87 C88 1.367(9) .
C88 H88 0.9500 .
C89 H89 0.9500 .
C89 C90 1.403(9) .
C90 H90 0.9500 .
C91 C92 1.432(8) .
C91 C95 1.422(9) .
C92 H92 0.9500 .
C92 C93 1.324(9) .
C93 H93 0.9500 .
C94 H94 0.9500 .
C94 C95 1.471(10) .
C95 H95 0.9500 .
C97 H97 0.9500 .
C97 C98 1.340(11) .
C98 H98 0.9500 .
C98 C99 1.485(12) .
C99 C100 1.305(11) .
C100 H100 0.9500 .
C100 C101 1.382(10) .
C101 H101 0.9500 .
C102 H10A 0.9900 .
C102 H10B 0.9900 .
C102 C103 1.563(9) .
C103 H10C 0.9900 .
C103 H10D 0.9900 .
C103 C104 1.528(11) .
C104 H10E 0.9900 .
C104 H10F 0.9900 .
C104 C105 1.522(11) .
C105 H10G 0.9900 .
C105 H10H 0.9900 .
C105 C106 1.558(11) .
C106 H10I 0.9900 .
C106 H10J 0.9900 .
C106 C107 1.532(12) .
C107 H10K 0.9800 .
C107 H10L 0.9800 .
C107 H10M 0.9800 .
C112 S2A 1.70(3) .

loop_
_geom_torsion_atom_site_label_1
_geom_torsion_atom_site_label_2
_geom_torsion_atom_site_label_3
_geom_torsion_atom_site_label_4
_geom_torsion
_geom_torsion_site_symmetry_1
Co1 N2 C8 C7 177.0(5) .
Co1 N2 C9 C10 -172.5(6) .
Co1 N3 C13 C12 -161.8(6) 4
Co1 N3 C14 C15 166.9(5) 4
Co1 N5 C34 C33 166.4(5) .
Co1 N5 C35 C36 -168.2(7) .
Co1 N8 C61 C60 170.4(5) .
Co1 N8 C62 C63 -175.4(5) .
Co2 N12 C93 C92 -173.2(5) .
Co2 N12 C94 C95 174.7(5) .
Co2 N16 C114 S7 -174(2) .
Co2 N9 C67 C68 166.5(4) .
Co3 N6 C39 C38 -175.0(6) 4_455
Co3 N6 C40 C41 175.9(6) 4_455
Co3 N11 C88 C87 164.1(6) .
Co3 N11 C89 C90 -159.6(8) .
Co3 N15 C109 S4 -1(17) .
O1 C19 C20 C02D 176.2(9) .
O1 C21 C22 C23 -68.2(13) .
O2 C45 C46 C47 173.6(8) .
O2 C48 C49 C50 -78.3(15) .
O3 C72 C73 C74 -177.3(8) .
O3 C75 C76 C77 -49.5(16) .
O4 C99 C100 C101 179.4(8) .
O4 C102 C103 C104 146.8(12) .
C42 C29 C30 C31 177.1(6) .
C42 C43 C44 C45 6.8(15) .
N1 C1 C2 C3 0.5(10) .
N1 C1 C6 C7 16.2(9) .
N1 C1 C6 C10 -160.0(6) .
N1 C5 C11 C12 170.5(7) .
N1 C5 C11 C15 -8.3(9) .
N2 C9 C10 C6 -5.4(11) .
N3 C14 C15 C11 -5.0(10) .
N4 C27 C28 C29 0.2(10) .
N4 C27 C32 C33 -1.7(9) .
N4 C27 C32 C36 178.4(7) .
N4 C31 C37 C38 -170.5(6) .
N4 C31 C37 C41 10.0(10) .
N5 C35 C36 C32 -0.8(13) .
N6 C40 C41 C37 -4.4(12) .
N7 C54 C55 C56 6.4(10) .
N7 C54 C59 C60 7.0(9) .
N7 C54 C59 C63 -169.9(6) .
N7 C58 C64 C65 179.5(5) .
N7 C58 C64 C68 -8.3(7) .
N8 C62 C63 C59 1.7(11) .
N10 C81 C82 C83 -1.9(10) .
N10 C81 C86 C87 -3.4(10) .
N10 C81 C86 C90 -176.1(7) .
N10 C85 C91 C92 -171.2(6) .
N10 C85 C91 C95 6.2(9) .
N11 C89 C90 C86 -13.5(15) .
N12 C94 C95 C91 -2.7(11) .
C96 C83 C84 C85 175.9(6) .
C96 C97 C98 C99 0.6(12) .
C1 N1 C5 C4 -4.1(9) .
C1 N1 C5 C11 176.0(5) .
C1 C2 C3 C4 -1.3(10) .
C1 C2 C3 C16 178.2(7) .
C1 C6 C7 C8 -174.9(6) .
C1 C6 C10 C9 178.8(6) .
C2 C1 C6 C7 -167.4(7) .
C2 C1 C6 C10 16.4(10) .
C2 C3 C4 C5 -0.4(10) .
C2 C3 C16 C02D -145.9(7) .
C2 C3 C16 C17 37.8(11) .
C02D C16 C17 C18 6.9(12) .
C3 C4 C5 N1 3.3(10) .
C3 C4 C5 C11 -176.8(6) .
C3 C16 C17 C18 -176.7(8) .
C4 C3 C16 C02D 33.6(11) .
C4 C3 C16 C17 -142.7(8) .
C4 C5 C11 C12 -9.4(10) .
C4 C5 C11 C15 171.8(6) .
C5 N1 C1 C2 2.2(9) .
C5 N1 C1 C6 178.7(5) .
C5 C11 C12 C13 -179.1(7) .
C5 C11 C15 C14 -175.7(6) .
C6 C1 C2 C3 -175.6(6) .
C6 C7 C8 N2 -3.1(11) .
C7 C6 C10 C9 2.5(10) .
C8 N2 C9 C10 3.7(11) .
C9 N2 C8 C7 0.7(10) .
C10 C6 C7 C8 1.3(10) .
C11 C12 C13 N3 -5.7(12) .
C12 C11 C15 C14 5.5(11) .
C13 N3 C14 C15 -0.9(10) .
C14 N3 C13 C12 6.2(11) .
C15 C11 C12 C13 -0.4(12) .
C16 C02D C20 C19 -1.0(14) .
C16 C3 C4 C5 -179.9(6) .
C16 C17 C18 C19 -0.2(15) .
C17 C18 C19 O1 -174.5(11) .
C17 C18 C19 C20 -7.7(17) .
C18 C19 C20 C02D 8.1(17) .
C19 O1 C21 C22 -176.2(10) .
C20 C02D C16 C3 177.2(8) .
C20 C02D C16 C17 -6.3(12) .
C21 O1 C19 C18 1.7(18) .
C21 O1 C19 C20 -166.0(10) .
C21 C22 C23 C24 172.4(11) .
C22 C23 C24 C25 -166.0(11) .
C23 C24 C25 C26 -178.4(13) .
C27 N4 C31 C30 -3.7(10) .
C27 N4 C31 C37 174.9(6) .
C27 C28 C29 C42 -179.0(6) .
C27 C28 C29 C30 -0.3(9) .
C27 C32 C33 C34 -177.2(6) .
C27 C32 C36 C35 176.2(7) .
C28 C27 C32 C33 174.4(6) .
C28 C27 C32 C36 -5.4(10) .
C28 C29 C30 C31 -1.6(9) .
C29 C42 C43 C44 -179.8(7) .
C29 C42 C47 C46 176.2(7) .
C29 C30 C31 N4 3.7(11) .
C29 C30 C31 C37 -174.8(6) .
C30 C31 C37 C38 8.1(10) .
C30 C31 C37 C41 -171.4(7) .
C31 N4 C27 C28 1.7(10) .
C31 N4 C27 C32 177.8(6) .
C31 C37 C38 C39 174.4(7) .
C31 C37 C41 C40 -173.4(7) .
C32 C27 C28 C29 -175.6(6) .
C32 C33 C34 N5 2.9(11) .
C33 C32 C36 C35 -3.6(11) .
C34 N5 C35 C36 5.7(11) .
C35 N5 C34 C33 -6.9(10) .
C36 C32 C33 C34 2.6(10) .
C37 C38 C39 N6 2.3(13) .
C38 C37 C41 C40 7.0(11) .
C39 N6 C40 C41 0.1(11) .
C40 N6 C39 C38 0.9(12) .
C41 C37 C38 C39 -6.0(11) .
C43 C42 C29 C28 30.7(10) .
C43 C42 C29 C30 -147.9(7) .
C43 C42 C47 C46 3.7(12) .
C43 C44 C45 O2 -177.8(9) .
C43 C44 C45 C46 -2.4(16) .
C44 C45 C46 C47 -1.8(14) .
C45 O2 C48 C49 -174.2(10) .
C45 C46 C47 C42 1.1(12) .
C47 C42 C29 C28 -142.0(7) .
C47 C42 C29 C30 39.4(10) .
C47 C42 C43 C44 -7.4(13) .
C48 O2 C45 C44 -169.5(11) .
C48 O2 C45 C46 15.0(14) .
C48 C49 C50 C51 170.8(13) .
C49 C50 C51 C52 -157.7(13) .
C50 C51 C52 C53 176.3(13) .
C54 N7 C58 C57 2.3(10) .
C54 N7 C58 C64 -177.4(5) .
C54 C55 C56 C57 -4.6(9) .
C54 C55 C56 C69 176.7(6) .
C54 C59 C60 C61 179.4(6) .
C54 C59 C63 C62 175.9(6) .
C55 C54 C59 C60 -171.2(6) .
C55 C54 C59 C63 11.9(9) .
C55 C56 C57 C58 2.2(10) .
C55 C56 C69 C70 34.6(10) .
C55 C56 C69 C74 -144.5(7) .
C56 C57 C58 N7 -0.9(11) .
C56 C57 C58 C64 178.8(6) .
C56 C69 C70 C71 178.3(6) .
C56 C69 C74 C73 177.1(7) .
C57 C56 C69 C70 -144.0(7) .
C57 C56 C69 C74 36.9(10) .
C57 C58 C64 C65 -0.2(8) .
C57 C58 C64 C68 172.0(5) .
C58 N7 C54 C55 -5.0(10) .
C58 N7 C54 C59 176.9(6) .
C58 C64 C65 C66 172.2(5) .
C58 C64 C68 C67 -172.1(5) .
C59 C54 C55 C56 -175.6(6) .
C59 C60 C61 N8 8.0(11) .
C60 C59 C63 C62 -1.0(9) .
C61 N8 C62 C63 2.3(11) .
C62 N8 C61 C60 -7.3(11) .
C63 C59 C60 C61 -3.5(10) .
C64 C65 C66 N9 0.0 .
C65 C64 C68 C67 0.0 .
C65 C66 N9 Co2 -167.2(3) .
C65 C66 N9 C67 0.0 .
C66 N9 C67 C68 0.0 .
N9 C67 C68 C64 0.0 .
C68 C64 C65 C66 0.0 .
C69 C56 C57 C58 -179.2(6) .
C69 C70 C71 C72 2.7(11) .
C70 C69 C74 C73 -1.9(12) .
C70 C71 C72 O3 172.0(7) .
C70 C71 C72 C73 1.8(12) .
C71 C72 C73 C74 -6.7(13) .
C72 O3 C75 C76 171.8(9) .
C72 C73 C74 C69 6.7(12) .
C74 C69 C70 C71 -2.7(11) .
C75 O3 C72 C71 5.6(13) .
C75 O3 C72 C73 176.3(9) .
C75 C76 C77 C78 173.5(12) .
C76 C77 C78 C79 -166.3(12) .
C77 C78 C79 C80 162.9(18) .
C81 N10 C85 C84 -3.4(9) .
C81 N10 C85 C91 176.2(6) .
C81 C82 C83 C96 -176.6(6) .
C81 C82 C83 C84 1.2(10) .
C81 C86 C87 C88 -176.9(7) .
C81 C86 C90 C89 -177.5(8) .
C82 C81 C86 C87 171.8(7) .
C82 C81 C86 C90 -1.0(11) .
C82 C83 C84 C85 -1.7(10) .
C83 C96 C97 C98 -177.7(7) .
C83 C96 C101 C100 -179.2(7) .
C83 C84 C85 N10 2.9(10) .
C83 C84 C85 C91 -176.7(6) .
C84 C85 C91 C92 8.4(10) .
C84 C85 C91 C95 -174.2(7) .
C85 N10 C81 C82 3.0(9) .
C85 N10 C81 C86 177.9(6) .
C85 C91 C92 C93 177.9(6) .
C85 C91 C95 C94 -176.4(6) .
C86 C81 C82 C83 -176.7(6) .
C86 C87 C88 N11 2.3(12) .
C87 C86 C90 C89 9.3(13) .
C88 N11 C89 C90 11.3(14) .
C89 N11 C88 C87 -5.8(12) .
C90 C86 C87 C88 -3.9(11) .
C91 C92 C93 N12 -0.7(11) .
C92 C91 C95 C94 1.1(10) .
C93 N12 C94 C95 2.6(11) .
C94 N12 C93 C92 -0.8(11) .
C95 C91 C92 C93 0.4(10) .
C97 C96 C83 C82 35.5(10) .
C97 C96 C83 C84 -142.1(7) .
C97 C96 C101 C100 2.7(10) .
C97 C98 C99 O4 -177.6(8) .
C97 C98 C99 C100 -4.7(12) .
C98 C99 C100 C101 8.1(13) .
C99 O4 C102 C103 163.8(9) .
C99 C100 C101 C96 -7.2(12) .
C101 C96 C83 C82 -142.5(7) .
C101 C96 C83 C84 39.9(10) .
C101 C96 C97 C98 0.3(11) .
C102 O4 C99 C98 -173.4(9) .
C102 O4 C99 C100 14.8(15) .
C102 C103 C104 C105 179.3(12) .
C103 C104 C105 C106 -169.0(14) .
C104 C105 C106 C107 -93(3) .

loop_
_smtbx_masks_void_nr
_smtbx_masks_void_average_x
_smtbx_masks_void_average_y
_smtbx_masks_void_average_z
_smtbx_masks_void_volume
_smtbx_masks_void_count_electrons
1 -0.501 -0.850 0.000 1979.4 1124.9
2 -0.059 -0.706 0.500 1979.4 1125.1
3 -0.770 -0.563 0.250 1979.4 1122.8
4 -0.473 -0.843 0.750 1979.4 1123.2

loop_
_twin_individual_id
_twin_individual_mass_fraction_refined
1 0.84(2)
2 0.16(2)
